data_4131281
loop_
_publ_author_name
'Vollmer, Matthew V.'
'Xie, Jing'
'Lu, Connie C.'

_publ_section_title
;
 Stable Dihydrogen Complexes of Cobalt(-I) Suggest an Inverse
 trans-Influence of Lewis Acidic Group 13 Metalloligands.
;
_journal_issue 19
_journal_name_full 'Journal of the American Chemical Society'
_journal_page_first 6570
_journal_page_last 6573
_journal_paper_doi 10.1021/jacs.7b02870
_journal_volume 139
_journal_year 2017
_chemical_formula_moiety 'C39 H60 Co Ga N4 P3, C39 H58.50 Co Ga N4 P3, C16 H31 Li O4, C16 H30.5 Li O4'
_chemical_formula_sum 'C110 H180 Co2 Ga2 Li2 N8 O8 P6'
_chemical_formula_weight 2199.62
_space_group_crystal_system triclinic
_space_group_IT_number 2
_space_group_name_Hall '-P 1'
_space_group_name_H-M_alt 'P -1'
_atom_sites_solution_hydrogens geom
_audit_creation_method SHELXL-2014/7
_cell_angle_alpha 83.330(3)
_cell_angle_beta 85.737(2)
_cell_angle_gamma 87.113(3)
_cell_formula_units_Z 2
_cell_length_a 15.7589(11)
_cell_length_b 16.9042(14)
_cell_length_c 21.5439(17)
_cell_measurement_reflns_used 9143
_cell_measurement_temperature 125(2)
_cell_measurement_theta_max 61.430
_cell_measurement_theta_min 4.749
_cell_volume 5679.5(8)
_computing_structure_refinement 'SHELXL-2014/7 (Sheldrick, 2014)'
_diffrn_ambient_temperature 125(2)
_diffrn_measured_fraction_theta_full 0.999
_diffrn_measured_fraction_theta_max 0.997
_diffrn_measurement_device_type BrukerPhoton
_diffrn_radiation_type MoK\a
_diffrn_radiation_wavelength 0.71073
_diffrn_reflns_av_R_equivalents 0.0755
_diffrn_reflns_av_unetI/netI 0.0862
_diffrn_reflns_Laue_measured_fraction_full 0.999
_diffrn_reflns_Laue_measured_fraction_max 0.997
_diffrn_reflns_limit_h_max 22
_diffrn_reflns_limit_h_min -15
_diffrn_reflns_limit_k_max 24
_diffrn_reflns_limit_k_min -24
_diffrn_reflns_limit_l_max 30
_diffrn_reflns_limit_l_min -30
_diffrn_reflns_number 128939
_diffrn_reflns_point_group_measured_fraction_full 0.999
_diffrn_reflns_point_group_measured_fraction_max 0.997
_diffrn_reflns_theta_full 25.242
_diffrn_reflns_theta_max 30.592
_diffrn_reflns_theta_min 2.374
_exptl_absorpt_coefficient_mu 0.897
_exptl_absorpt_correction_T_max 0.7461
_exptl_absorpt_correction_T_min 0.7222
_exptl_absorpt_correction_type multi-scan
_exptl_absorpt_process_details North1968
_exptl_crystal_colour yellow
_exptl_crystal_density_diffrn 1.289
_exptl_crystal_description plate
_exptl_crystal_F_000 2344.00
_exptl_crystal_size_max 0.120
_exptl_crystal_size_mid 0.120
_exptl_crystal_size_min 0.050
_refine_diff_density_max 1.331
_refine_diff_density_min -1.237
_refine_diff_density_rms 0.108
_refine_ls_extinction_method none
_refine_ls_goodness_of_fit_ref 1.111
_refine_ls_hydrogen_treatment constr
_refine_ls_matrix_type full
_refine_ls_number_parameters 1217
_refine_ls_number_reflns 34842
_refine_ls_number_restraints 4
_refine_ls_restrained_S_all 1.111
_refine_ls_R_factor_all 0.1186
_refine_ls_R_factor_gt 0.0529
_refine_ls_shift/su_max 0.001
_refine_ls_shift/su_mean 0.000
_refine_ls_structure_factor_coef Fsqd
_refine_ls_weighting_details 'w=1/[\s^2^(Fo^2^)+(0.0411P)^2^+6.0309P] where P=(Fo^2^+2Fc^2^)/3'
_refine_ls_weighting_scheme calc
_refine_ls_wR_factor_gt 0.1101
_refine_ls_wR_factor_ref 0.1427
_reflns_Friedel_coverage 0.000
_reflns_number_gt 20999
_reflns_number_total 34842
_reflns_threshold_expression 'I > 2\s(I)'
_cod_data_source_file ja7b02870_si_001.cif
_cod_data_source_block mo_17003_0m_a
_cod_database_code 4131281
_shelx_shelxl_version_number 2014/7
_shelx_space_group_comment
;
The symmetry employed for this shelxl refinement is uniquely defined
by the following loop, which should always be used as a source of
symmetry information in preference to the above space-group names.
They are only intended as comments.
;
_shelx_estimated_absorpt_t_min 0.900
_shelx_estimated_absorpt_t_max 0.957

loop_
_space_group_symop_operation_xyz
'x, y, z'
'-x, -y, -z'

loop_
_atom_site_label
_atom_site_type_symbol
_atom_site_fract_x
_atom_site_fract_y
_atom_site_fract_z
_atom_site_U_iso_or_equiv
_atom_site_adp_type
_atom_site_occupancy
_atom_site_site_symmetry_order
_atom_site_calc_flag
_atom_site_refinement_flags_posn
_atom_site_refinement_flags_adp
_atom_site_refinement_flags_occupancy
_atom_site_disorder_assembly
_atom_site_disorder_group
Ga1 Ga 0.28909(2) 0.07142(2) 0.24379(2) 0.01419(7) Uani 1 1 d . . . . .
C1 C 0.14613(18) 0.11172(17) 0.16653(13) 0.0172(6) Uani 1 1 d . . . . .
Ga02 Ga -0.22132(2) 0.51270(2) 0.26585(2) 0.01672(7) Uani 1 1 d . . . . .
C2 C 0.06532(19) 0.14604(18) 0.15294(14) 0.0220(6) Uani 1 1 d . . . . .
H2 H 0.0214 0.1472 0.1855 0.026 Uiso 1 1 calc R U . . .
O3 O 0.89018(16) -0.03633(17) 0.15255(12) 0.0441(7) Uani 1 1 d . . . . .
C3 C 0.04914(19) 0.17823(18) 0.09229(14) 0.0228(6) Uani 1 1 d . . . . .
H01S H -0.0063 0.1998 0.0841 0.027 Uiso 1 1 calc R U . . .
Co04 Co -0.20638(3) 0.51285(2) 0.37497(2) 0.01867(9) Uani 1 1 d . . . . .
C4 C 0.11157(19) 0.17953(18) 0.04382(14) 0.0227(6) Uani 1 1 d . . . . .
H011 H 0.1003 0.2033 0.0029 0.027 Uiso 1 1 calc R U . . .
Co4 Co 0.28967(2) 0.07298(2) 0.35436(2) 0.01454(8) Uani 1 1 d . . . . .
O4 O 0.68344(16) -0.04117(14) 0.15876(11) 0.0350(6) Uani 1 1 d . U . . .
O5 O 0.76497(15) 0.11682(14) 0.16869(12) 0.0377(6) Uani 1 1 d . . . . .
C5 C 0.19171(19) 0.14510(17) 0.05633(13) 0.0202(6) Uani 1 1 d . . . . .
H01Z H 0.2354 0.1453 0.0235 0.024 Uiso 1 1 calc R U . . .
P5 P 0.33437(5) 0.19150(4) 0.32770(3) 0.01704(15) Uani 1 1 d . . . . .
P006 P 0.37740(5) -0.02798(4) 0.34805(3) 0.01620(15) Uani 1 1 d . . . . .
C6 C 0.20838(18) 0.11093(16) 0.11546(13) 0.0166(6) Uani 1 1 d . . . . .
P007 P 0.15598(5) 0.05347(5) 0.35185(3) 0.01667(15) Uani 1 1 d . . . . .
C7 C 0.36449(18) 0.11035(17) 0.10654(13) 0.0170(6) Uani 1 1 d . . . . .
O7 O 0.36895(14) 0.61574(15) 0.12517(11) 0.0338(6) Uani 1 1 d . . . . .
P008 P -0.33360(5) 0.56618(5) 0.36883(4) 0.01972(16) Uani 1 1 d . . . . .
C8 C 0.40584(19) 0.10228(18) 0.04886(13) 0.0211(6) Uani 1 1 d . . . . .
H01H H 0.3841 0.0679 0.0225 0.025 Uiso 1 1 calc R U . . .
O8 O 0.16900(15) 0.64914(15) 0.11826(10) 0.0326(5) Uani 1 1 d . U . . .
P009 P -0.19028(5) 0.38590(5) 0.36788(4) 0.01991(16) Uani 1 1 d . . . . .
C9 C 0.4788(2) 0.14351(19) 0.02840(14) 0.0255(7) Uani 1 1 d . . . . .
H024 H 0.5072 0.1375 -0.0114 0.031 Uiso 1 1 calc R U . . .
C24 C -0.0635(2) 0.36186(19) 0.16673(15) 0.0256(7) Uani 1 1 d . . . . .
H02E H -0.0425 0.3211 0.1966 0.031 Uiso 1 1 calc R U . . .
P00A P -0.11117(5) 0.59763(5) 0.34282(4) 0.02197(17) Uani 1 1 d . . . . .
N00D N -0.17517(16) 0.40973(15) 0.24204(11) 0.0205(5) Uani 1 1 d . . . . .
N00E N -0.23844(15) 0.51503(13) 0.15359(11) 0.0158(5) Uani 1 1 d . . . . .
N00F N 0.35368(15) 0.16264(14) 0.20519(10) 0.0164(5) Uani 1 1 d . . . . .
N00G N 0.34579(15) -0.03050(14) 0.22531(10) 0.0165(5) Uani 1 1 d . . . . .
N00I N 0.28761(14) 0.06934(13) 0.12996(10) 0.0136(4) Uani 1 1 d . . . . .
N00J N -0.16349(15) 0.60656(14) 0.22395(11) 0.0196(5) Uani 1 1 d . . . . .
N00K N -0.34479(15) 0.51970(15) 0.25576(11) 0.0191(5) Uani 1 1 d . . . . .
C00U C -0.37359(18) 0.48226(17) 0.20963(14) 0.0191(6) Uani 1 1 d . . . . .
C00X C -0.31921(18) 0.47754(17) 0.15426(14) 0.0205(6) Uani 1 1 d . . . . .
C10 C 0.50888(19) 0.19325(18) 0.06725(14) 0.0230(6) Uani 1 1 d . . . . .
H020 H 0.5581 0.2224 0.0536 0.028 Uiso 1 1 calc R U . . .
C20 C -0.16459(19) 0.46807(17) 0.13554(14) 0.0203(6) Uani 1 1 d . . . . .
N10 N 0.16873(14) 0.08002(14) 0.22458(11) 0.0171(5) Uani 1 1 d . . . . .
C11 C 0.46915(18) 0.20184(18) 0.12584(13) 0.0203(6) Uani 1 1 d . . . . .
H11 H 0.4917 0.2365 0.1516 0.024 Uiso 1 1 calc R U . . .
Li11 Li 0.7814(4) 0.0030(4) 0.1870(3) 0.0323(13) Uani 1 1 d . . . . .
C12 C 0.39605(17) 0.15995(16) 0.14770(12) 0.0159(5) Uani 1 1 d . . . . .
Li12 Li 0.2571(4) 0.5828(4) 0.1548(3) 0.0375(15) Uani 1 1 d . . . . .
C13 C 0.32395(18) -0.06492(17) 0.17475(13) 0.0177(6) Uani 1 1 d . . . . .
C14 C 0.29051(17) -0.01472(17) 0.12390(13) 0.0167(6) Uani 1 1 d . . . . .
C16 C 0.2673(2) -0.1271(2) 0.06927(15) 0.0295(7) Uani 1 1 d . . . . .
H02V H 0.2472 -0.1482 0.0343 0.035 Uiso 1 1 calc R U . . .
C17 C 0.3024(2) -0.17704(19) 0.11705(15) 0.0287(7) Uani 1 1 d . . . . .
H02F H 0.3075 -0.2328 0.1143 0.034 Uiso 1 1 calc R U . . .
C18 C 0.3303(2) -0.14736(18) 0.16887(14) 0.0229(6) Uani 1 1 d . . . . .
H01U H 0.3540 -0.1831 0.2010 0.027 Uiso 1 1 calc R U . . .
C19 C -0.13420(18) 0.41097(18) 0.18380(14) 0.0205(6) Uani 1 1 d . . . . .
C15 C 0.26187(19) -0.04559(19) 0.07340(14) 0.0232(6) Uani 1 1 d . . . . .
H01G H 0.2380 -0.0107 0.0408 0.028 Uiso 1 1 calc R U . . .
C01J C -0.3422(2) 0.43862(19) 0.10565(14) 0.0250(7) Uani 1 1 d . . . . .
H01T H -0.3046 0.4365 0.0692 0.030 Uiso 1 1 calc R U . . .
C23 C -0.0240(2) 0.3723(2) 0.10675(16) 0.0291(7) Uani 1 1 d . . . . .
H02W H 0.0237 0.3385 0.0964 0.035 Uiso 1 1 calc R U . . .
C22 C -0.0519(2) 0.4301(2) 0.06201(16) 0.0305(7) Uani 1 1 d . . . . .
H031 H -0.0231 0.4371 0.0216 0.037 Uiso 1 1 calc R U . . .
C31 C -0.12330(19) 0.65435(19) 0.26422(14) 0.0229(6) Uani 1 1 d . . . . .
H02C H -0.1584 0.7038 0.2689 0.028 Uiso 1 1 calc R U . . .
H02D H -0.0666 0.6695 0.2449 0.028 Uiso 1 1 calc R U . . .
C21 C -0.1232(2) 0.47833(19) 0.07667(14) 0.0254(7) Uani 1 1 d . . . . .
H21 H -0.1433 0.5185 0.0460 0.031 Uiso 1 1 calc R U . . .
C25 C -0.23917(18) 0.59899(17) 0.13334(13) 0.0192(6) Uani 1 1 d . . . . .
C26 C -0.27881(19) 0.63376(19) 0.08156(14) 0.0229(6) Uani 1 1 d . . . . .
H02N H -0.3075 0.6014 0.0573 0.027 Uiso 1 1 calc R U . . .
C29 C -0.1936(2) 0.72737(18) 0.15170(14) 0.0234(6) Uani 1 1 d . . . . .
H025 H -0.1636 0.7603 0.1746 0.028 Uiso 1 1 calc R U . . .
C28 C -0.2340(2) 0.76101(19) 0.09919(15) 0.0253(7) Uani 1 1 d . . . . .
H017 H -0.2316 0.8168 0.0872 0.030 Uiso 1 1 calc R U . . .
C27 C -0.2775(2) 0.71549(19) 0.06414(15) 0.0266(7) Uani 1 1 d . . . . .
H026 H -0.3060 0.7394 0.0289 0.032 Uiso 1 1 calc R U . . .
C01Z C -0.4522(2) 0.44542(19) 0.21180(15) 0.0257(7) Uani 1 1 d . . . . .
H02A H -0.4910 0.4476 0.2475 0.031 Uiso 1 1 calc R U . . .
C71 C 0.0398(2) 0.5304(3) 0.39386(19) 0.0447(10) Uani 1 1 d . . . . .
H71A H 0.0013 0.4907 0.4153 0.067 Uiso 0.500(3) 1 calc R U P . .
H71B H 0.0450 0.5728 0.4206 0.067 Uiso 0.500(3) 1 calc R U P . .
H71C H 0.0960 0.5049 0.3853 0.067 Uiso 0.500(3) 1 calc R U P . .
C70 C -0.1138(3) 0.6679(2) 0.45764(16) 0.0380(9) Uani 1 1 d . . . . .
H03V H -0.1639 0.6362 0.4699 0.057 Uiso 1 1 calc R U . . .
H03W H -0.1199 0.7176 0.4773 0.057 Uiso 1 1 calc R U . . .
H03X H -0.0626 0.6375 0.4714 0.057 Uiso 1 1 calc R U . . .
C69 C -0.0307(2) 0.7410(2) 0.36633(17) 0.0367(8) Uani 1 1 d . . . . .
H043 H -0.0263 0.7526 0.3206 0.055 Uiso 1 1 calc R U . . .
H044 H 0.0221 0.7137 0.3802 0.055 Uiso 1 1 calc R U . . .
H045 H -0.0399 0.7910 0.3853 0.055 Uiso 1 1 calc R U . . .
C68 C -0.4146(2) 0.7020(2) 0.29480(17) 0.0368(9) Uani 1 1 d . . . . .
H03Y H -0.4123 0.7595 0.2823 0.055 Uiso 1 1 calc R U . . .
H03Z H -0.4694 0.6902 0.3177 0.055 Uiso 1 1 calc R U . . .
H040 H -0.4084 0.6737 0.2574 0.055 Uiso 1 1 calc R U . . .
C67 C -0.3382(2) 0.7290(2) 0.38883(18) 0.0362(8) Uani 1 1 d . . . . .
H02Y H -0.3283 0.7837 0.3700 0.054 Uiso 1 1 calc R U . . .
H02Z H -0.2914 0.7099 0.4149 0.054 Uiso 1 1 calc R U . . .
H030 H -0.3920 0.7280 0.4147 0.054 Uiso 1 1 calc R U . . .
C66 C -0.5000(2) 0.5964(2) 0.43013(17) 0.0339(8) Uani 1 1 d . . . . .
H036 H -0.4943 0.6543 0.4258 0.051 Uiso 1 1 calc R U . . .
H037 H -0.5385 0.5805 0.4668 0.051 Uiso 1 1 calc R U . . .
H038 H -0.5232 0.5812 0.3925 0.051 Uiso 1 1 calc R U . . .
C65 C -0.3774(2) 0.5731(2) 0.49944(15) 0.0361(8) Uani 1 1 d . . . . .
H03C H -0.3228 0.5438 0.5050 0.054 Uiso 1 1 calc R U . . .
H03D H -0.4177 0.5569 0.5349 0.054 Uiso 1 1 calc R U . . .
H03E H -0.3691 0.6305 0.4974 0.054 Uiso 1 1 calc R U . . .
C64 C -0.2875(2) 0.2456(2) 0.35672(17) 0.0348(8) Uani 1 1 d . . . . .
H04A H -0.3442 0.2236 0.3633 0.052 Uiso 1 1 calc R U . . .
H04B H -0.2480 0.2128 0.3830 0.052 Uiso 1 1 calc R U . . .
H04C H -0.2672 0.2459 0.3126 0.052 Uiso 1 1 calc R U . . .
C63 C -0.3365(2) 0.3324(2) 0.43951(16) 0.0328(8) Uani 1 1 d . . . . .
H03S H -0.3333 0.3856 0.4528 0.049 Uiso 1 1 calc R U . . .
H03T H -0.3084 0.2929 0.4691 0.049 Uiso 1 1 calc R U . . .
H03U H -0.3964 0.3197 0.4386 0.049 Uiso 1 1 calc R U . . .
C62 C -0.0330(2) 0.3083(2) 0.40481(19) 0.0425(9) Uani 1 1 d . . . . .
H04D H -0.0259 0.2830 0.3659 0.064 Uiso 1 1 calc R U . . .
H04E H -0.0039 0.2750 0.4378 0.064 Uiso 1 1 calc R U . . .
H04F H -0.0084 0.3609 0.3979 0.064 Uiso 1 1 calc R U . . .
C61 C -0.1364(3) 0.3439(2) 0.49068(16) 0.0420(9) Uani 1 1 d . . . . .
H04G H -0.1083 0.3944 0.4904 0.063 Uiso 1 1 calc R U . . .
H04H H -0.1098 0.3032 0.5201 0.063 Uiso 1 1 calc R U . . .
H04I H -0.1969 0.3512 0.5037 0.063 Uiso 1 1 calc R U . . .
C60 C 0.4092(2) 0.2085(2) 0.44304(14) 0.0297(7) Uani 1 1 d . . . . .
H03F H 0.3607 0.2419 0.4574 0.045 Uiso 1 1 calc R U . . .
H03G H 0.4605 0.2214 0.4622 0.045 Uiso 1 1 calc R U . . .
H03H H 0.3974 0.1522 0.4551 0.045 Uiso 1 1 calc R U . . .
C59 C 0.4497(2) 0.3096(2) 0.35216(16) 0.0348(8) Uani 1 1 d . . . . .
H039 H 0.4600 0.3183 0.3065 0.052 Uiso 1 1 calc R U . . .
H03A H 0.5020 0.3185 0.3718 0.052 Uiso 1 1 calc R U . . .
H03B H 0.4043 0.3469 0.3657 0.052 Uiso 1 1 calc R U . . .
C72 C 0.0172(2) 0.5077(2) 0.28310(17) 0.0339(8) Uani 1 1 d . . . . .
H02R H -0.0118 0.5292 0.2457 0.051 Uiso 1 1 calc R U . . .
H02S H -0.0064 0.4565 0.3001 0.051 Uiso 1 1 calc R U . . .
H02T H 0.0782 0.4998 0.2719 0.051 Uiso 1 1 calc R U . . .
C30 C -0.19650(18) 0.64524(17) 0.17146(13) 0.0188(6) Uani 1 1 d . . . . .
C73 C 0.1678(2) 0.6733(3) 0.05203(18) 0.0449(5) Uani 1 1 d . U . . .
H032 H 0.1729 0.6262 0.0285 0.054 Uiso 1 1 calc R U . . .
H033 H 0.2155 0.7083 0.0374 0.054 Uiso 1 1 calc R U . . .
C33 C -0.39754(18) 0.52236(19) 0.31338(14) 0.0227(6) Uani 1 1 d . . . . .
H01O H -0.4139 0.4680 0.3307 0.027 Uiso 1 1 calc R U . . .
H01P H -0.4501 0.5556 0.3057 0.027 Uiso 1 1 calc R U . . .
C32 C -0.14071(19) 0.35691(18) 0.29223(14) 0.0223(6) Uani 1 1 d . . . . .
H01A H -0.0781 0.3610 0.2908 0.027 Uiso 1 1 calc R U . . .
H01B H -0.1532 0.3011 0.2879 0.027 Uiso 1 1 calc R U . . .
C92 C 0.6379(3) -0.1090(2) 0.18781(17) 0.0389(4) Uani 1 1 d . U . . .
H034 H 0.6107 -0.0983 0.2291 0.047 Uiso 1 1 calc R U . . .
H035 H 0.6770 -0.1566 0.1938 0.047 Uiso 1 1 calc R U . . .
C35 C 0.38765(18) 0.21162(17) 0.24731(13) 0.0178(6) Uani 1 1 d . . . . .
H01E H 0.3785 0.2686 0.2316 0.021 Uiso 1 1 calc R U . . .
H01F H 0.4497 0.2001 0.2489 0.021 Uiso 1 1 calc R U . . .
C34 C 0.37506(19) -0.08292(17) 0.27767(13) 0.0182(6) Uani 1 1 d . . . . .
H01C H 0.4329 -0.1050 0.2666 0.022 Uiso 1 1 calc R U . . .
H01D H 0.3367 -0.1280 0.2874 0.022 Uiso 1 1 calc R U . . .
C38 C -0.1273(2) 0.3173(2) 0.42470(15) 0.0286(7) Uani 1 1 d . . . . .
H02M H -0.1514 0.2633 0.4276 0.034 Uiso 1 1 calc R U . . .
C37 C -0.2922(2) 0.33068(19) 0.37429(14) 0.0246(7) Uani 1 1 d . . . . .
H01Y H -0.3306 0.3620 0.3447 0.030 Uiso 1 1 calc R U . . .
C36 C 0.10636(18) 0.08614(18) 0.27631(13) 0.0200(6) Uani 1 1 d . . . . .
H00A H 0.0581 0.0522 0.2722 0.024 Uiso 1 1 calc R U . . .
H00B H 0.0840 0.1420 0.2760 0.024 Uiso 1 1 calc R U . . .
C39 C 0.0042(2) 0.5661(2) 0.33224(16) 0.0311(8) Uani 1 1 d . . . . .
H03J H 0.0365 0.6146 0.3164 0.037 Uiso 1 1 calc R U . . .
C02M C -0.4737(2) 0.4062(2) 0.16287(17) 0.0323(8) Uani 1 1 d . . . . .
H03I H -0.5267 0.3812 0.1659 0.039 Uiso 1 1 calc R U . . .
C78 C 0.4328(2) 0.6377(2) 0.16416(16) 0.0294(7) Uani 1 1 d . . . . .
H03N H 0.4526 0.5908 0.1921 0.035 Uiso 1 1 calc R U . . .
H03O H 0.4096 0.6794 0.1902 0.035 Uiso 1 1 calc R U . . .
C83 C 0.7651(3) 0.2454(2) 0.11287(18) 0.0437(10) Uani 1 1 d . . . . .
H03P H 0.7247 0.2455 0.0798 0.052 Uiso 1 1 calc R U . . .
H03Q H 0.8036 0.2901 0.1019 0.052 Uiso 1 1 calc R U . . .
C02R C -0.4201(2) 0.4024(2) 0.10958(16) 0.0336(8) Uani 1 1 d . . . . .
H03R H -0.4360 0.3756 0.0761 0.040 Uiso 1 1 calc R U . . .
C40 C -0.1058(2) 0.6873(2) 0.38659(15) 0.0277(7) Uani 1 1 d . . . . .
H02B H -0.1578 0.7212 0.3762 0.033 Uiso 1 1 calc R U . . .
C91 C 0.5711(3) -0.1218(2) 0.14318(17) 0.0389(4) Uani 1 1 d . . . . .
H041 H 0.5942 -0.1559 0.1110 0.047 Uiso 1 1 calc R U . . .
H042 H 0.5203 -0.1462 0.1659 0.047 Uiso 1 1 calc R U . . .
C42 C -0.4129(2) 0.55477(19) 0.43842(14) 0.0251(7) Uani 1 1 d . . . . .
H01Q H -0.4241 0.4966 0.4452 0.030 Uiso 1 1 calc R U . . .
C41 C -0.3426(2) 0.67487(18) 0.33684(16) 0.0283(7) Uani 1 1 d . . . . .
H02U H -0.2892 0.6843 0.3094 0.034 Uiso 1 1 calc R U . . .
C45 C 0.10951(19) -0.04798(18) 0.36514(14) 0.0224(6) Uani 1 1 d . . . . .
H016 H 0.0469 -0.0402 0.3602 0.027 Uiso 1 1 calc R U . . .
C44 C 0.3617(2) -0.11567(17) 0.40923(13) 0.0211(6) Uani 1 1 d . . . . .
H44 H 0.3059 -0.1370 0.4016 0.025 Uiso 1 1 calc R U . . .
C43 C 0.49612(18) -0.01935(19) 0.34515(13) 0.0207(6) Uani 1 1 d . . . . .
H019 H 0.5230 -0.0734 0.3405 0.025 Uiso 1 1 calc R U . . .
C81 C 0.6960(2) 0.1643(2) 0.19596(18) 0.0370(8) Uani 1 1 d . . . . .
H046 H 0.6912 0.1522 0.2421 0.044 Uiso 1 1 calc R U . . .
H047 H 0.6412 0.1536 0.1795 0.044 Uiso 1 1 calc R U . . .
C47 C 0.2611(2) 0.28303(18) 0.32427(14) 0.0234(6) Uani 1 1 d . . . . .
H01R H 0.2964 0.3296 0.3084 0.028 Uiso 1 1 calc R U . . .
C46 C 0.08083(18) 0.11123(18) 0.40369(13) 0.0200(6) Uani 1 1 d . . . . .
H46 H 0.0871 0.1684 0.3866 0.024 Uiso 1 1 calc R U . . .
C90 C 0.5505(2) -0.0383(2) 0.11449(17) 0.0389(4) Uani 1 1 d . . . . .
H048 H 0.5266 -0.0381 0.0733 0.047 Uiso 1 1 calc R U . . .
H049 H 0.5099 -0.0098 0.1423 0.047 Uiso 1 1 calc R U . . .
C49 C 0.5254(2) 0.03647(19) 0.28749(15) 0.0255(7) Uani 1 1 d . . . . .
H01I H 0.5000 0.0215 0.2506 0.038 Uiso 1 1 calc R U . . .
H01J H 0.5876 0.0322 0.2811 0.038 Uiso 1 1 calc R U . . .
H01K H 0.5074 0.0915 0.2937 0.038 Uiso 1 1 calc R U . . .
C48 C 0.4231(2) 0.22395(19) 0.37166(14) 0.0237(6) Uani 1 1 d . . . . .
H02X H 0.4739 0.1894 0.3603 0.028 Uiso 1 1 calc R U . . .
C79 C 0.5047(2) 0.6686(2) 0.11947(18) 0.0409(9) Uani 1 1 d . . . . .
H04J H 0.5603 0.6579 0.1381 0.049 Uiso 1 1 calc R U . . .
H04K H 0.4966 0.7266 0.1071 0.049 Uiso 1 1 calc R U . . .
C74 C 0.0836(2) 0.7178(3) 0.04252(18) 0.0449(5) Uani 1 1 d . . . . .
H04L H 0.0628 0.7113 0.0012 0.054 Uiso 1 1 calc R U . . .
H04M H 0.0874 0.7753 0.0463 0.054 Uiso 1 1 calc R U . . .
C80 C 0.4990(2) 0.6220(3) 0.06434(18) 0.0405(9) Uani 1 1 d . . . . .
H04N H 0.5260 0.6497 0.0254 0.049 Uiso 1 1 calc R U . . .
H04O H 0.5255 0.5677 0.0721 0.049 Uiso 1 1 calc R U . . .
C82 C 0.7186(3) 0.2492(2) 0.17732(19) 0.0534(12) Uani 1 1 d . . . . .
H04P H 0.7561 0.2675 0.2071 0.064 Uiso 1 1 calc R U . . .
H04Q H 0.6669 0.2850 0.1747 0.064 Uiso 1 1 calc R U . . .
C87 C 1.0092(3) -0.0476(3) 0.0811(2) 0.0523(11) Uani 1 1 d . . . . .
H04R H 1.0332 0.0058 0.0716 0.063 Uiso 1 1 calc R U . . .
H04S H 1.0297 -0.0809 0.0478 0.063 Uiso 1 1 calc R U . . .
C77 C 0.4043(3) 0.6196(3) 0.06129(19) 0.0526(12) Uani 1 1 d . . . . .
H04T H 0.3821 0.6681 0.0363 0.063 Uiso 1 1 calc R U . . .
H04U H 0.3896 0.5723 0.0419 0.063 Uiso 1 1 calc R U . . .
C85 C 0.9629(3) -0.0577(3) 0.1879(2) 0.0545(12) Uani 1 1 d . . . . .
H04V H 0.9490 -0.1004 0.2221 0.065 Uiso 1 1 calc R U . . .
H04W H 0.9809 -0.0110 0.2065 0.065 Uiso 1 1 calc R U . . .
C76 C 0.0867(2) 0.6645(3) 0.14820(18) 0.0449(5) Uani 1 1 d . U . . .
H04X H 0.0865 0.7125 0.1706 0.054 Uiso 1 1 calc R U . . .
H04Y H 0.0696 0.6186 0.1785 0.054 Uiso 1 1 calc R U . . .
C89 C 0.6360(2) -0.0022(2) 0.10796(17) 0.0389(4) Uani 1 1 d . . . . .
H04Z H 0.6657 -0.0110 0.0671 0.047 Uiso 1 1 calc R U . . .
H050 H 0.6297 0.0559 0.1107 0.047 Uiso 1 1 calc R U . . .
C50 C 0.5267(2) 0.0080(2) 0.40445(15) 0.0301(7) Uani 1 1 d . . . . .
H03K H 0.5860 0.0234 0.3967 0.045 Uiso 1 1 calc R U . . .
H03L H 0.5228 -0.0357 0.4385 0.045 Uiso 1 1 calc R U . . .
H03M H 0.4910 0.0538 0.4162 0.045 Uiso 1 1 calc R U . . .
C75 C 0.0273(2) 0.6776(3) 0.09544(18) 0.0449(5) Uani 1 1 d . . . . .
H051 H 0.0076 0.6264 0.0848 0.054 Uiso 1 1 calc R U . . .
H052 H -0.0228 0.7123 0.1063 0.054 Uiso 1 1 calc R U . . .
C52 C 0.3519(2) -0.0946(2) 0.47672(14) 0.0282(7) Uani 1 1 d . . . . .
H012 H 0.4064 -0.0775 0.4885 0.042 Uiso 1 1 calc R U . . .
H013 H 0.3345 -0.1416 0.5050 0.042 Uiso 1 1 calc R U . . .
H014 H 0.3086 -0.0514 0.4799 0.042 Uiso 1 1 calc R U . . .
C51 C 0.4264(2) -0.18555(19) 0.40523(15) 0.0311(8) Uani 1 1 d . . . . .
H027 H 0.4332 -0.1990 0.3620 0.047 Uiso 1 1 calc R U . . .
H028 H 0.4061 -0.2318 0.4331 0.047 Uiso 1 1 calc R U . . .
H029 H 0.4813 -0.1708 0.4180 0.047 Uiso 1 1 calc R U . . .
C84 C 0.8132(3) 0.1683(3) 0.1227(2) 0.0640(14) Uani 1 1 d . . . . .
H053 H 0.8218 0.1442 0.0829 0.077 Uiso 1 1 calc R U . . .
H054 H 0.8697 0.1763 0.1377 0.077 Uiso 1 1 calc R U . . .
C54 C 0.1463(2) -0.09912(19) 0.31463(15) 0.0271(7) Uani 1 1 d . . . . .
H02G H 0.1406 -0.0694 0.2732 0.041 Uiso 1 1 calc R U . . .
H02H H 0.1152 -0.1483 0.3178 0.041 Uiso 1 1 calc R U . . .
H02I H 0.2066 -0.1123 0.3206 0.041 Uiso 1 1 calc R U . . .
C53 C 0.1204(2) -0.0904(2) 0.43050(15) 0.0288(7) Uani 1 1 d . . . . .
H02J H 0.1044 -0.1459 0.4321 0.043 Uiso 1 1 calc R U . . .
H02K H 0.0839 -0.0635 0.4611 0.043 Uiso 1 1 calc R U . . .
H02L H 0.1800 -0.0890 0.4403 0.043 Uiso 1 1 calc R U . . .
C86 C 1.0320(3) -0.0861(4) 0.1442(2) 0.0718(16) Uani 1 1 d . . . . .
H055 H 1.0338 -0.1449 0.1459 0.086 Uiso 1 1 calc R U . . .
H056 H 1.0881 -0.0691 0.1544 0.086 Uiso 1 1 calc R U . . .
C56 C -0.01362(19) 0.0966(2) 0.40118(15) 0.0258(7) Uani 1 1 d . . . . .
H01L H -0.0286 0.1035 0.3575 0.039 Uiso 1 1 calc R U . . .
H01M H -0.0477 0.1347 0.4247 0.039 Uiso 1 1 calc R U . . .
H01N H -0.0252 0.0422 0.4198 0.039 Uiso 1 1 calc R U . . .
C55 C 0.1040(2) 0.1066(2) 0.47152(14) 0.0260(7) Uani 1 1 d . . . . .
H021 H 0.1635 0.1204 0.4725 0.039 Uiso 1 1 calc R U . . .
H022 H 0.0964 0.0523 0.4921 0.039 Uiso 1 1 calc R U . . .
H023 H 0.0669 0.1441 0.4936 0.039 Uiso 1 1 calc R U . . .
C88 C 0.9142(3) -0.0417(4) 0.0878(2) 0.0670(15) Uani 1 1 d . . . . .
H057 H 0.8926 0.0062 0.0617 0.080 Uiso 1 1 calc R U . . .
H058 H 0.8903 -0.0893 0.0741 0.080 Uiso 1 1 calc R U . . .
C58 C 0.2189(2) 0.2994(2) 0.38765(16) 0.0307(7) Uani 1 1 d . . . . .
H02O H 0.1746 0.3418 0.3817 0.046 Uiso 1 1 calc R U . . .
H02P H 0.2618 0.3160 0.4136 0.046 Uiso 1 1 calc R U . . .
H02Q H 0.1932 0.2508 0.4085 0.046 Uiso 1 1 calc R U . . .
C57 C 0.1947(2) 0.2783(2) 0.27736(15) 0.0283(7) Uani 1 1 d . . . . .
H01V H 0.1644 0.3302 0.2699 0.043 Uiso 1 1 calc R U . . .
H01W H 0.1541 0.2378 0.2940 0.043 Uiso 1 1 calc R U . . .
H01X H 0.2228 0.2640 0.2379 0.043 Uiso 1 1 calc R U . . .
C97 C 0.2838(7) 0.5069(7) 0.2769(4) 0.0595(11) Uani 0.500(3) 1 d . . P A 1
H97A H 0.3324 0.4810 0.2540 0.071 Uiso 0.500(3) 1 calc R U P A 1
H97B H 0.2388 0.4678 0.2872 0.071 Uiso 0.500(3) 1 calc R U P A 1
C96 C 0.1698(7) 0.4476(7) 0.1138(5) 0.0372(7) Uani 0.500(3) 1 d . . P A 1
H96A H 0.1370 0.4772 0.0804 0.045 Uiso 0.500(3) 1 calc R U P A 1
H96B H 0.1361 0.4465 0.1545 0.045 Uiso 0.500(3) 1 calc R U P A 1
C95 C 0.2016(13) 0.3561(9) 0.0970(10) 0.0372(7) Uani 0.500(3) 1 d . . P A 1
H95A H 0.1761 0.3153 0.1287 0.045 Uiso 0.500(3) 1 calc R U P A 1
H95B H 0.1837 0.3472 0.0554 0.045 Uiso 0.500(3) 1 calc R U P A 1
C94 C 0.2946(7) 0.3505(6) 0.0973(6) 0.0372(7) Uani 0.500(3) 1 d . . P A 1
H94A H 0.3198 0.3171 0.0653 0.045 Uiso 0.500(3) 1 calc R U P A 1
H94B H 0.3127 0.3277 0.1389 0.045 Uiso 0.500(3) 1 calc R U P A 1
C93 C 0.3204(5) 0.4368(4) 0.0820(4) 0.0372(7) Uani 0.500(3) 1 d . . P A 1
H93A H 0.3770 0.4444 0.0969 0.045 Uiso 0.500(3) 1 calc R U P A 1
H93B H 0.3213 0.4538 0.0364 0.045 Uiso 0.500(3) 1 calc R U P A 1
C98 C 0.3118(6) 0.5335(6) 0.3354(4) 0.0595(11) Uani 0.500(3) 1 d . . P A 1
H98A H 0.2747 0.5125 0.3721 0.071 Uiso 0.500(3) 1 calc R U P A 1
H98B H 0.3712 0.5144 0.3420 0.071 Uiso 0.500(3) 1 calc R U P A 1
C104 C 0.8357(7) 0.0340(8) 0.3094(5) 0.0461(9) Uani 0.500(3) 1 d . . P A 1
H1AA H 0.8207 0.0901 0.2942 0.055 Uiso 0.500(3) 1 calc R U P A 1
H1AB H 0.8983 0.0247 0.3072 0.055 Uiso 0.500(3) 1 calc R U P A 1
C103 C 0.7875(10) 0.0041(6) 0.3839(5) 0.0461(9) Uani 0.500(3) 1 d . . P A 1
H1BA H 0.8225 0.0164 0.4175 0.055 Uiso 0.500(3) 1 calc R U P A 1
H1BB H 0.7299 0.0295 0.3897 0.055 Uiso 0.500(3) 1 calc R U P A 1
C102 C 0.7845(7) -0.0641(7) 0.3825(6) 0.0461(9) Uani 0.500(3) 1 d . . P A 1
H10 H 0.7890 -0.1020 0.4184 0.055 Uiso 0.500(3) 1 calc R U P A 1
C99 C 0.3055(7) 0.6211(7) 0.3270(4) 0.0595(11) Uani 0.500(3) 1 d . . P A 1
H99A H 0.3615 0.6432 0.3124 0.071 Uiso 0.500(3) 1 calc R U P A 1
H99B H 0.2856 0.6421 0.3668 0.071 Uiso 0.500(3) 1 calc R U P A 1
C100 C 0.2407(8) 0.6429(8) 0.2773(6) 0.0595(11) Uani 0.500(3) 1 d . . P A 1
H1CA H 0.1820 0.6468 0.2969 0.071 Uiso 0.500(3) 1 calc R U P A 1
H1CB H 0.2536 0.6941 0.2519 0.071 Uiso 0.500(3) 1 calc R U P A 1
O27 O 0.2517(5) 0.5753(4) 0.2388(4) 0.0303(6) Uani 0.500(3) 1 d . . P A 1
O25 O 0.7919(7) -0.0238(6) 0.2774(7) 0.0303(6) Uani 0.500(3) 1 d . . P A 1
C101 C 0.7723(6) -0.0882(10) 0.3147(6) 0.0461(9) Uani 0.500(3) 1 d . . P A 1
H1DA H 0.8108 -0.1340 0.3054 0.055 Uiso 0.500(3) 1 calc R U P A 1
H1DB H 0.7128 -0.1020 0.3109 0.055 Uiso 0.500(3) 1 calc R U P A 1
O35 O 0.2534(3) 0.4799(3) 0.1162(3) 0.0303(6) Uani 0.500(3) 1 d . . P A 1
C115 C 0.7879(10) 0.0244(6) 0.3734(5) 0.0461(9) Uani 0.500(3) 1 d . . P A 2
H11Q H 0.7843 0.0619 0.4032 0.055 Uiso 0.500(3) 1 calc R U P A 2
C114 C 0.7645(7) -0.0775(7) 0.3836(6) 0.0461(9) Uani 0.500(3) 1 d . . P A 2
H1EA H 0.8138 -0.1121 0.3973 0.055 Uiso 0.500(3) 1 calc R U P A 2
H1EB H 0.7143 -0.0885 0.4132 0.055 Uiso 0.500(3) 1 calc R U P A 2
C113 C 0.7470(6) -0.0847(10) 0.3196(6) 0.0461(9) Uani 0.500(3) 1 d . . P A 2
H1FA H 0.6849 -0.0879 0.3166 0.055 Uiso 0.500(3) 1 calc R U P A 2
H1FB H 0.7754 -0.1341 0.3062 0.055 Uiso 0.500(3) 1 calc R U P A 2
C112 C 0.2261(8) 0.6759(7) 0.2712(5) 0.0595(11) Uani 0.500(3) 1 d . . P A 2
H1GA H 0.1642 0.6826 0.2821 0.071 Uiso 0.500(3) 1 calc R U P A 2
H1GB H 0.2435 0.7198 0.2390 0.071 Uiso 0.500(3) 1 calc R U P A 2
C111 C 0.2760(6) 0.6754(7) 0.3289(4) 0.0595(11) Uani 0.500(3) 1 d . . P A 2
H1HA H 0.3354 0.6911 0.3177 0.071 Uiso 0.500(3) 1 calc R U P A 2
H1HB H 0.2484 0.7107 0.3587 0.071 Uiso 0.500(3) 1 calc R U P A 2
C110 C 0.2723(7) 0.5891(6) 0.3548(4) 0.0595(11) Uani 0.500(3) 1 d . . P A 2
H1IA H 0.2184 0.5791 0.3806 0.071 Uiso 0.500(3) 1 calc R U P A 2
H1IB H 0.3207 0.5730 0.3810 0.071 Uiso 0.500(3) 1 calc R U P A 2
C109 C 0.2773(7) 0.5438(7) 0.2977(4) 0.0595(11) Uani 0.500(3) 1 d . . P A 2
H1JA H 0.3366 0.5259 0.2864 0.071 Uiso 0.500(3) 1 calc R U P A 2
H1JB H 0.2411 0.4969 0.3048 0.071 Uiso 0.500(3) 1 calc R U P A 2
C108 C 0.1767(7) 0.4332(7) 0.1255(5) 0.0372(7) Uani 0.500(3) 1 d . . P A 2
H10P H 0.1177 0.4473 0.1309 0.045 Uiso 0.500(3) 1 calc R U P A 2
C107 C 0.2036(13) 0.3675(9) 0.0972(10) 0.0372(7) Uani 0.500(3) 1 d . . P A 2
H10K H 0.1710 0.3304 0.0803 0.045 Uiso 0.500(3) 1 calc R U P A 2
C106 C 0.3031(7) 0.3696(6) 0.0998(6) 0.0372(7) Uani 0.500(3) 1 d . . P A 2
H1LA H 0.3293 0.3158 0.1112 0.045 Uiso 0.500(3) 1 calc R U P A 2
H1LB H 0.3309 0.3938 0.0599 0.045 Uiso 0.500(3) 1 calc R U P A 2
C105 C 0.3057(5) 0.4221(4) 0.1515(4) 0.0372(7) Uani 0.500(3) 1 d . . P A 2
H1MA H 0.3004 0.3896 0.1928 0.045 Uiso 0.500(3) 1 calc R U P A 2
H1MB H 0.3606 0.4489 0.1478 0.045 Uiso 0.500(3) 1 calc R U P A 2
C116 C 0.8093(6) 0.0334(8) 0.3188(5) 0.0461(9) Uani 0.500(3) 1 d . . P A 2
H11N H 0.8482 0.0736 0.3039 0.055 Uiso 0.500(3) 1 calc R U P A 2
O26 O 0.7798(7) -0.0122(6) 0.2768(7) 0.0303(6) Uani 0.500(3) 1 d . . P A 2
O34 O 0.2376(3) 0.4795(3) 0.1464(3) 0.0303(6) Uani 0.500(3) 1 d . . P A 2
O30 O 0.2453(5) 0.6029(4) 0.2496(3) 0.0378(17) Uani 0.500(3) 1 d . . P A 2

loop_
_atom_site_aniso_label
_atom_site_aniso_U_11
_atom_site_aniso_U_22
_atom_site_aniso_U_33
_atom_site_aniso_U_23
_atom_site_aniso_U_13
_atom_site_aniso_U_12
Ga1 0.01537(14) 0.01447(15) 0.01272(14) -0.00138(11) -0.00080(11) -0.00109(12)
C1 0.0191(13) 0.0158(14) 0.0171(13) -0.0013(11) -0.0030(11) -0.0035(11)
Ga02 0.01666(15) 0.01587(16) 0.01765(15) -0.00224(12) -0.00061(12) -0.00104(12)
C2 0.0197(14) 0.0243(16) 0.0216(15) -0.0006(12) -0.0024(12) -0.0015(12)
O3 0.0363(14) 0.0621(19) 0.0356(14) -0.0146(13) -0.0049(12) 0.0059(13)
C3 0.0221(14) 0.0211(15) 0.0254(15) -0.0010(12) -0.0071(13) 0.0014(12)
Co04 0.0210(2) 0.0173(2) 0.01792(19) -0.00243(15) -0.00218(16) -0.00150(16)
C4 0.0259(15) 0.0229(16) 0.0190(14) 0.0016(12) -0.0069(12) 0.0012(13)
Co4 0.01597(18) 0.01490(19) 0.01262(17) -0.00114(14) -0.00059(14) -0.00098(15)
O4 0.0440(14) 0.0307(13) 0.0312(13) 0.0007(10) -0.0101(11) -0.0098(11)
O5 0.0339(13) 0.0318(14) 0.0445(15) 0.0034(11) 0.0084(12) -0.0060(11)
C5 0.0221(14) 0.0203(15) 0.0179(14) -0.0012(11) -0.0011(12) -0.0009(12)
P5 0.0201(4) 0.0163(4) 0.0151(3) -0.0027(3) -0.0013(3) -0.0021(3)
P006 0.0171(3) 0.0173(4) 0.0139(3) -0.0006(3) -0.0016(3) 0.0010(3)
C6 0.0180(13) 0.0144(13) 0.0180(13) -0.0019(11) -0.0027(11) -0.0027(11)
P007 0.0158(3) 0.0189(4) 0.0150(3) -0.0010(3) 0.0005(3) -0.0023(3)
C7 0.0185(13) 0.0154(14) 0.0163(13) 0.0013(10) -0.0007(11) 0.0005(11)
O7 0.0259(12) 0.0391(15) 0.0378(14) -0.0087(11) -0.0018(10) -0.0070(11)
P008 0.0220(4) 0.0169(4) 0.0192(4) -0.0007(3) 0.0034(3) -0.0003(3)
C8 0.0238(15) 0.0233(16) 0.0167(14) -0.0031(12) -0.0018(12) -0.0021(12)
O8 0.0286(12) 0.0407(14) 0.0257(12) 0.0047(10) 0.0000(10) 0.0047(11)
P009 0.0217(4) 0.0183(4) 0.0198(4) -0.0006(3) -0.0046(3) 0.0001(3)
C9 0.0256(16) 0.0315(18) 0.0185(14) -0.0013(13) 0.0029(12) -0.0038(14)
C24 0.0261(16) 0.0207(16) 0.0304(17) -0.0054(13) -0.0022(13) 0.0006(13)
P00A 0.0212(4) 0.0236(4) 0.0223(4) -0.0064(3) -0.0018(3) -0.0046(3)
N00D 0.0231(12) 0.0182(13) 0.0199(12) -0.0030(10) -0.0015(10) 0.0038(10)
N00E 0.0181(11) 0.0126(11) 0.0170(11) -0.0018(9) -0.0015(9) -0.0028(9)
N00F 0.0223(12) 0.0159(12) 0.0110(10) -0.0015(9) 0.0013(9) -0.0051(10)
N00G 0.0213(12) 0.0137(12) 0.0146(11) -0.0015(9) -0.0018(9) -0.0001(10)
N00I 0.0159(11) 0.0122(11) 0.0125(10) -0.0003(8) -0.0013(9) -0.0005(9)
N00J 0.0218(12) 0.0182(12) 0.0191(12) -0.0012(10) -0.0013(10) -0.0068(10)
N00K 0.0158(11) 0.0214(13) 0.0197(12) -0.0016(10) -0.0011(10) 0.0002(10)
C00U 0.0166(13) 0.0160(14) 0.0235(14) 0.0036(11) -0.0042(12) 0.0005(11)
C00X 0.0196(14) 0.0179(15) 0.0234(15) 0.0014(12) -0.0027(12) -0.0026(12)
C10 0.0219(14) 0.0248(16) 0.0216(15) 0.0013(12) 0.0013(12) -0.0063(13)
C20 0.0219(14) 0.0179(15) 0.0219(14) -0.0061(11) -0.0009(12) -0.0022(12)
N10 0.0130(11) 0.0219(13) 0.0161(11) -0.0004(9) -0.0016(9) -0.0002(10)
C11 0.0215(14) 0.0210(15) 0.0182(14) 0.0002(11) -0.0007(12) -0.0040(12)
Li11 0.034(3) 0.037(3) 0.025(3) 0.000(2) -0.001(2) -0.002(3)
C12 0.0174(13) 0.0147(13) 0.0151(13) 0.0012(10) -0.0029(11) -0.0002(11)
Li12 0.030(3) 0.036(3) 0.045(4) 0.012(3) -0.011(3) -0.007(3)
C13 0.0186(13) 0.0171(14) 0.0179(13) -0.0035(11) -0.0003(11) -0.0025(11)
C14 0.0173(13) 0.0165(14) 0.0161(13) -0.0015(11) 0.0008(11) -0.0024(11)
C16 0.0380(19) 0.0284(18) 0.0253(16) -0.0117(14) -0.0096(14) -0.0014(15)
C17 0.0402(19) 0.0186(16) 0.0294(17) -0.0097(13) -0.0082(15) 0.0011(14)
C18 0.0283(16) 0.0186(15) 0.0219(15) -0.0027(12) -0.0037(13) 0.0007(13)
C19 0.0194(14) 0.0186(15) 0.0246(15) -0.0071(12) 0.0000(12) -0.0028(12)
C15 0.0255(15) 0.0262(17) 0.0185(14) -0.0020(12) -0.0047(12) -0.0028(13)
C01J 0.0298(16) 0.0244(16) 0.0213(15) -0.0004(12) -0.0040(13) -0.0073(14)
C23 0.0245(16) 0.0252(17) 0.0375(19) -0.0107(14) 0.0086(14) -0.0011(14)
C22 0.0349(18) 0.0278(18) 0.0289(17) -0.0092(14) 0.0105(15) -0.0070(15)
C31 0.0222(14) 0.0237(16) 0.0236(15) -0.0053(12) 0.0023(12) -0.0071(13)
C21 0.0321(17) 0.0231(16) 0.0212(15) -0.0039(12) 0.0013(13) -0.0027(14)
C25 0.0182(13) 0.0180(14) 0.0207(14) -0.0010(11) 0.0036(11) -0.0030(11)
C26 0.0221(15) 0.0247(16) 0.0211(14) 0.0008(12) -0.0001(12) -0.0048(13)
C29 0.0256(15) 0.0209(16) 0.0233(15) -0.0024(12) 0.0040(13) -0.0056(13)
C28 0.0276(16) 0.0194(15) 0.0269(16) 0.0024(12) 0.0057(13) -0.0022(13)
C27 0.0279(16) 0.0254(17) 0.0243(16) 0.0054(13) -0.0001(13) -0.0010(13)
C01Z 0.0210(15) 0.0246(17) 0.0303(17) 0.0033(13) -0.0021(13) -0.0036(13)
C71 0.0314(19) 0.057(3) 0.047(2) -0.010(2) -0.0165(18) 0.0060(18)
C70 0.047(2) 0.041(2) 0.0289(18) -0.0121(16) -0.0027(16) -0.0140(18)
C69 0.040(2) 0.034(2) 0.040(2) -0.0119(16) -0.0037(17) -0.0141(17)
C68 0.0360(19) 0.0308(19) 0.038(2) 0.0113(16) 0.0042(16) 0.0049(16)
C67 0.039(2) 0.0187(17) 0.048(2) -0.0032(15) 0.0107(17) -0.0014(15)
C66 0.0306(18) 0.0294(19) 0.0370(19) 0.0023(15) 0.0144(15) 0.0054(15)
C65 0.043(2) 0.040(2) 0.0252(17) -0.0065(15) 0.0091(15) -0.0049(17)
C64 0.044(2) 0.0283(19) 0.0334(19) -0.0081(15) 0.0028(16) -0.0107(16)
C63 0.0337(18) 0.0309(19) 0.0338(19) -0.0053(15) 0.0021(15) -0.0057(15)
C62 0.037(2) 0.044(2) 0.046(2) 0.0019(18) -0.0156(18) 0.0122(18)
C61 0.051(2) 0.049(2) 0.0264(18) -0.0004(16) -0.0168(17) 0.0109(19)
C60 0.0408(19) 0.0296(18) 0.0209(15) -0.0057(13) -0.0071(14) -0.0073(15)
C59 0.045(2) 0.033(2) 0.0285(17) -0.0049(15) -0.0061(16) -0.0180(17)
C72 0.0231(16) 0.036(2) 0.044(2) -0.0101(16) 0.0009(15) -0.0001(15)
C30 0.0174(13) 0.0171(14) 0.0209(14) -0.0018(11) 0.0051(11) -0.0011(11)
C73 0.0380(11) 0.0579(13) 0.0361(11) 0.0000(9) -0.0012(9) 0.0090(10)
C33 0.0178(14) 0.0232(16) 0.0262(16) -0.0006(12) 0.0013(12) -0.0010(12)
C32 0.0228(15) 0.0185(15) 0.0251(15) -0.0020(12) -0.0016(12) 0.0025(12)
C92 0.0460(11) 0.0381(11) 0.0339(10) -0.0059(8) -0.0093(9) 0.0005(9)
C35 0.0206(14) 0.0160(14) 0.0165(13) -0.0009(11) 0.0005(11) -0.0031(11)
C34 0.0210(14) 0.0163(14) 0.0172(13) -0.0018(11) -0.0023(11) 0.0018(11)
C38 0.0351(18) 0.0222(16) 0.0289(17) -0.0005(13) -0.0117(15) 0.0042(14)
C37 0.0278(16) 0.0215(16) 0.0246(15) 0.0004(12) -0.0052(13) -0.0041(13)
C36 0.0173(13) 0.0245(16) 0.0179(14) -0.0026(12) 0.0003(11) -0.0006(12)
C39 0.0206(15) 0.035(2) 0.0392(19) -0.0092(16) -0.0033(14) -0.0058(14)
C02M 0.0295(17) 0.0274(18) 0.040(2) 0.0029(15) -0.0094(15) -0.0119(15)
C78 0.0280(17) 0.0289(18) 0.0317(18) -0.0037(14) -0.0050(14) -0.0002(14)
C83 0.061(3) 0.035(2) 0.035(2) 0.0058(16) -0.0111(19) -0.0176(19)
C02R 0.043(2) 0.0302(19) 0.0298(18) -0.0018(14) -0.0113(16) -0.0125(16)
C40 0.0310(17) 0.0280(18) 0.0261(16) -0.0085(13) -0.0022(14) -0.0087(14)
C91 0.0460(11) 0.0381(11) 0.0339(10) -0.0059(8) -0.0093(9) 0.0005(9)
C42 0.0295(16) 0.0199(16) 0.0239(15) -0.0001(12) 0.0065(13) -0.0006(13)
C41 0.0311(17) 0.0172(15) 0.0335(18) 0.0027(13) 0.0075(14) 0.0012(13)
C45 0.0187(14) 0.0242(16) 0.0241(15) -0.0002(12) 0.0014(12) -0.0081(12)
C44 0.0274(15) 0.0186(15) 0.0160(13) 0.0016(11) -0.0013(12) 0.0023(12)
C43 0.0161(13) 0.0254(16) 0.0205(14) -0.0037(12) -0.0017(11) 0.0020(12)
C81 0.037(2) 0.032(2) 0.041(2) -0.0051(16) 0.0028(17) -0.0037(16)
C47 0.0254(15) 0.0158(15) 0.0280(16) -0.0012(12) 0.0022(13) -0.0021(12)
C46 0.0184(13) 0.0226(15) 0.0182(14) -0.0015(11) 0.0024(11) -0.0004(12)
C90 0.0460(11) 0.0381(11) 0.0339(10) -0.0059(8) -0.0093(9) 0.0005(9)
C49 0.0218(15) 0.0279(17) 0.0263(16) -0.0037(13) 0.0022(13) -0.0005(13)
C48 0.0284(16) 0.0241(16) 0.0195(14) -0.0031(12) -0.0021(13) -0.0092(13)
C79 0.0318(19) 0.047(2) 0.045(2) -0.0088(18) 0.0008(17) -0.0079(17)
C74 0.0380(11) 0.0579(13) 0.0361(11) 0.0000(9) -0.0012(9) 0.0090(10)
C80 0.0284(18) 0.054(3) 0.040(2) -0.0109(18) -0.0019(16) 0.0046(17)
C82 0.087(4) 0.031(2) 0.040(2) 0.0022(18) 0.004(2) -0.011(2)
C87 0.053(3) 0.053(3) 0.049(3) -0.010(2) 0.008(2) 0.002(2)
C77 0.036(2) 0.084(3) 0.042(2) -0.026(2) 0.0012(18) 0.001(2)
C85 0.041(2) 0.077(3) 0.046(2) -0.009(2) -0.010(2) 0.008(2)
C76 0.0380(11) 0.0579(13) 0.0361(11) 0.0000(9) -0.0012(9) 0.0090(10)
C89 0.0460(11) 0.0381(11) 0.0339(10) -0.0059(8) -0.0093(9) 0.0005(9)
C50 0.0228(15) 0.043(2) 0.0265(17) -0.0067(15) -0.0085(13) -0.0010(15)
C75 0.0380(11) 0.0579(13) 0.0361(11) 0.0000(9) -0.0012(9) 0.0090(10)
C52 0.0376(18) 0.0281(18) 0.0173(14) 0.0021(13) -0.0006(13) 0.0026(15)
C51 0.0386(19) 0.0249(17) 0.0259(16) 0.0060(13) 0.0023(15) 0.0113(15)
C84 0.051(3) 0.058(3) 0.073(3) 0.020(3) 0.023(2) -0.006(2)
C54 0.0282(16) 0.0222(16) 0.0316(17) -0.0048(13) -0.0006(14) -0.0061(13)
C53 0.0316(17) 0.0253(17) 0.0277(17) 0.0030(13) 0.0033(14) -0.0066(14)
C86 0.052(3) 0.095(4) 0.060(3) 0.006(3) 0.005(2) 0.026(3)
C56 0.0191(14) 0.0349(19) 0.0230(15) -0.0044(13) 0.0032(12) -0.0018(13)
C55 0.0260(16) 0.0335(18) 0.0181(14) -0.0048(13) 0.0008(12) 0.0023(14)
C88 0.055(3) 0.110(4) 0.039(2) -0.027(3) -0.004(2) 0.007(3)
C58 0.0346(18) 0.0255(17) 0.0318(18) -0.0094(14) 0.0059(15) 0.0022(15)
C57 0.0310(17) 0.0237(17) 0.0292(17) 0.0009(13) -0.0029(14) 0.0029(14)
C97 0.057(2) 0.081(3) 0.0399(19) 0.008(2) -0.0157(16) -0.015(2)
C96 0.0339(12) 0.034(2) 0.0455(14) -0.0067(15) -0.0099(11) -0.0036(13)
C95 0.0339(12) 0.034(2) 0.0455(14) -0.0067(15) -0.0099(11) -0.0036(13)
C94 0.0339(12) 0.034(2) 0.0455(14) -0.0067(15) -0.0099(11) -0.0036(13)
C93 0.0339(12) 0.034(2) 0.0455(14) -0.0067(15) -0.0099(11) -0.0036(13)
C98 0.057(2) 0.081(3) 0.0399(19) 0.008(2) -0.0157(16) -0.015(2)
C104 0.055(2) 0.0527(18) 0.0320(16) 0.0038(14) -0.007(2) -0.028(3)
C103 0.055(2) 0.0527(18) 0.0320(16) 0.0038(14) -0.007(2) -0.028(3)
C102 0.055(2) 0.0527(18) 0.0320(16) 0.0038(14) -0.007(2) -0.028(3)
C99 0.057(2) 0.081(3) 0.0399(19) 0.008(2) -0.0157(16) -0.015(2)
C100 0.057(2) 0.081(3) 0.0399(19) 0.008(2) -0.0157(16) -0.015(2)
O27 0.0342(16) 0.0278(14) 0.0298(11) -0.0009(15) -0.0089(15) -0.0053(11)
O25 0.0342(16) 0.0278(14) 0.0298(11) -0.0009(15) -0.0089(15) -0.0053(11)
C101 0.055(2) 0.0527(18) 0.0320(16) 0.0038(14) -0.007(2) -0.028(3)
O35 0.0342(16) 0.0278(14) 0.0298(11) -0.0009(15) -0.0089(15) -0.0053(11)
C115 0.055(2) 0.0527(18) 0.0320(16) 0.0038(14) -0.007(2) -0.028(3)
C114 0.055(2) 0.0527(18) 0.0320(16) 0.0038(14) -0.007(2) -0.028(3)
C113 0.055(2) 0.0527(18) 0.0320(16) 0.0038(14) -0.007(2) -0.028(3)
C112 0.057(2) 0.081(3) 0.0399(19) 0.008(2) -0.0157(16) -0.015(2)
C111 0.057(2) 0.081(3) 0.0399(19) 0.008(2) -0.0157(16) -0.015(2)
C110 0.057(2) 0.081(3) 0.0399(19) 0.008(2) -0.0157(16) -0.015(2)
C109 0.057(2) 0.081(3) 0.0399(19) 0.008(2) -0.0157(16) -0.015(2)
C108 0.0339(12) 0.034(2) 0.0455(14) -0.0067(15) -0.0099(11) -0.0036(13)
C107 0.0339(12) 0.034(2) 0.0455(14) -0.0067(15) -0.0099(11) -0.0036(13)
C106 0.0339(12) 0.034(2) 0.0455(14) -0.0067(15) -0.0099(11) -0.0036(13)
C105 0.0339(12) 0.034(2) 0.0455(14) -0.0067(15) -0.0099(11) -0.0036(13)
C116 0.055(2) 0.0527(18) 0.0320(16) 0.0038(14) -0.007(2) -0.028(3)
O26 0.0342(16) 0.0278(14) 0.0298(11) -0.0009(15) -0.0089(15) -0.0053(11)
O34 0.0342(16) 0.0278(14) 0.0298(11) -0.0009(15) -0.0089(15) -0.0053(11)
O30 0.048(3) 0.042(4) 0.024(3) 0.003(3) -0.009(3) -0.011(4)

loop_
_atom_type_symbol
_atom_type_description
_atom_type_scat_dispersion_real
_atom_type_scat_dispersion_imag
_atom_type_scat_source
C C 0.0033 0.0016 'International Tables Vol C Tables 4.2.6.8 and 6.1.1.4'
H H 0.0000 0.0000 'International Tables Vol C Tables 4.2.6.8 and 6.1.1.4'
N N 0.0061 0.0033 'International Tables Vol C Tables 4.2.6.8 and 6.1.1.4'
O O 0.0106 0.0060 'International Tables Vol C Tables 4.2.6.8 and 6.1.1.4'
P P 0.1023 0.0942 'International Tables Vol C Tables 4.2.6.8 and 6.1.1.4'
Co Co 0.3494 0.9721 'International Tables Vol C Tables 4.2.6.8 and 6.1.1.4'
Ga Ga 0.2307 1.6083 'International Tables Vol C Tables 4.2.6.8 and 6.1.1.4'
Li Li -0.0003 0.0001 'International Tables Vol C Tables 4.2.6.8 and 6.1.1.4'

loop_
_geom_angle_atom_site_label_1
_geom_angle_atom_site_label_2
_geom_angle_atom_site_label_3
_geom_angle
N00F Ga1 N10 112.98(10)
N00F Ga1 N00G 111.68(10)
N10 Ga1 N00G 112.87(10)
N00F Ga1 Co4 106.47(7)
N10 Ga1 Co4 106.08(7)
N00G Ga1 Co4 106.13(7)
N00F Ga1 N00I 73.88(8)
N10 Ga1 N00I 73.60(9)
N00G Ga1 N00I 73.85(8)
Co4 Ga1 N00I 179.62(6)
N10 C1 C2 125.2(3)
N10 C1 C6 118.2(2)
C2 C1 C6 116.6(3)
N00D Ga02 N00J 115.44(10)
N00D Ga02 N00K 108.65(10)
N00J Ga02 N00K 112.44(10)
N00D Ga02 Co04 107.66(7)
N00J Ga02 Co04 106.26(7)
N00K Ga02 Co04 105.83(7)
N00D Ga02 N00E 73.47(9)
N00J Ga02 N00E 73.27(9)
N00K Ga02 N00E 73.51(9)
Co04 Ga02 N00E 178.85(6)
C3 C2 C1 120.7(3)
C3 C2 H2 119.6
C1 C2 H2 119.6
C85 O3 C88 108.7(3)
C85 O3 Li11 124.7(3)
C88 O3 Li11 126.4(3)
C4 C3 C2 121.6(3)
C4 C3 H01S 119.2
C2 C3 H01S 119.2
P00A Co04 P008 111.55(3)
P00A Co04 P009 124.13(4)
P008 Co04 P009 117.37(3)
P00A Co04 Ga02 83.11(3)
P008 Co04 Ga02 80.20(3)
P009 Co04 Ga02 80.26(3)
C3 C4 C5 118.4(3)
C3 C4 H011 120.8
C5 C4 H011 120.8
P006 Co4 P007 117.67(3)
P006 Co4 P5 119.31(3)
P007 Co4 P5 118.83(3)
P006 Co4 Ga1 83.48(2)
P007 Co4 Ga1 83.03(2)
P5 Co4 Ga1 82.97(2)
C92 O4 C89 108.7(3)
C92 O4 Li11 127.7(3)
C89 O4 Li11 123.0(3)
C84 O5 C81 108.1(3)
C84 O5 Li11 126.9(3)
C81 O5 Li11 124.8(3)
C6 C5 C4 121.0(3)
C6 C5 H01Z 119.5
C4 C5 H01Z 119.5
C35 P5 C47 97.19(13)
C35 P5 C48 96.95(13)
C47 P5 C48 101.12(14)
C35 P5 Co4 116.69(10)
C47 P5 Co4 122.68(10)
C48 P5 Co4 117.47(10)
C34 P006 C44 97.44(13)
C34 P006 C43 96.98(13)
C44 P006 C43 101.17(14)
C34 P006 Co4 117.16(9)
C44 P006 Co4 116.88(10)
C43 P006 Co4 122.61(10)
C5 C6 C1 121.6(3)
C5 C6 N00I 123.3(3)
C1 C6 N00I 115.1(2)
C36 P007 C45 96.17(14)
C36 P007 C46 97.47(13)
C45 P007 C46 101.35(13)
C36 P007 Co4 116.91(9)
C45 P007 Co4 123.63(10)
C46 P007 Co4 116.51(10)
C8 C7 C12 121.0(3)
C8 C7 N00I 123.6(3)
C12 C7 N00I 115.5(2)
C77 O7 C78 109.0(3)
C77 O7 Li12 125.9(3)
C78 O7 Li12 125.1(3)
C33 P008 C42 97.19(14)
C33 P008 C41 100.09(15)
C42 P008 C41 105.40(14)
C33 P008 Co04 113.67(10)
C42 P008 Co04 120.22(10)
C41 P008 Co04 116.83(11)
C7 C8 C9 121.3(3)
C7 C8 H01H 119.4
C9 C8 H01H 119.4
C76 O8 C73 109.6(3)
C76 O8 Li12 125.1(3)
C73 O8 Li12 123.4(3)
C32 P009 C37 100.63(14)
C32 P009 C38 100.18(14)
C37 P009 C38 99.44(15)
C32 P009 Co04 116.20(10)
C37 P009 Co04 115.15(11)
C38 P009 Co04 121.79(11)
C10 C9 C8 118.3(3)
C10 C9 H024 120.9
C8 C9 H024 120.9
C23 C24 C19 120.7(3)
C23 C24 H02E 119.6
C19 C24 H02E 119.6
C31 P00A C39 98.67(15)
C31 P00A C40 96.33(14)
C39 P00A C40 101.55(15)
C31 P00A Co04 116.40(10)
C39 P00A Co04 121.41(12)
C40 P00A Co04 118.02(11)
C19 N00D C32 117.8(2)
C19 N00D Ga02 116.14(19)
C32 N00D Ga02 114.83(19)
C20 N00E C25 117.5(2)
C20 N00E C00X 115.9(2)
C25 N00E C00X 115.8(2)
C20 N00E Ga02 100.33(16)
C25 N00E Ga02 101.57(17)
C00X N00E Ga02 101.32(16)
C12 N00F C35 117.3(2)
C12 N00F Ga1 119.93(19)
C35 N00F Ga1 116.64(17)
C13 N00G C34 117.2(2)
C13 N00G Ga1 119.26(19)
C34 N00G Ga1 116.98(18)
C6 N00I C14 114.9(2)
C6 N00I C7 116.0(2)
C14 N00I C7 115.1(2)
C6 N00I Ga1 103.09(16)
C14 N00I Ga1 102.53(15)
C7 N00I Ga1 102.37(16)
C30 N00J C31 117.4(2)
C30 N00J Ga02 117.94(19)
C31 N00J Ga02 116.16(18)
C00U N00K C33 118.6(2)
C00U N00K Ga02 117.59(19)
C33 N00K Ga02 114.78(18)
N00K C00U C01Z 126.0(3)
N00K C00U C00X 117.7(3)
C01Z C00U C00X 116.4(3)
C01J C00X C00U 121.7(3)
C01J C00X N00E 123.1(3)
C00U C00X N00E 115.2(3)
C9 C10 C11 121.7(3)
C9 C10 H020 119.2
C11 C10 H020 119.2
C21 C20 C19 121.7(3)
C21 C20 N00E 123.2(3)
C19 C20 N00E 115.1(3)
C1 N10 C36 117.2(2)
C1 N10 Ga1 120.34(18)
C36 N10 Ga1 117.06(18)
C10 C11 C12 120.9(3)
C10 C11 H11 119.5
C12 C11 H11 119.5
O4 Li11 O26 110.6(4)
O4 Li11 O5 105.4(3)
O26 Li11 O5 103.2(4)
O4 Li11 O3 115.4(3)
O26 Li11 O3 109.0(4)
O5 Li11 O3 112.6(3)
O4 Li11 O25 112.4(4)
O5 Li11 O25 109.3(4)
O3 Li11 O25 101.8(4)
N00F C12 C11 125.4(3)
N00F C12 C7 117.8(2)
C11 C12 C7 116.8(3)
O27 Li12 O8 113.9(4)
O34 Li12 O8 108.8(4)
O27 Li12 O7 107.3(4)
O34 Li12 O7 114.6(4)
O8 Li12 O7 113.1(3)
O27 Li12 O35 116.7(4)
O8 Li12 O35 104.5(3)
O7 Li12 O35 100.8(4)
O34 Li12 O30 110.8(4)
O8 Li12 O30 104.1(4)
O7 Li12 O30 104.8(4)
N00G C13 C18 125.3(3)
N00G C13 C14 118.2(3)
C18 C13 C14 116.4(3)
C15 C14 C13 121.5(3)
C15 C14 N00I 123.2(3)
C13 C14 N00I 115.4(2)
C17 C16 C15 118.7(3)
C17 C16 H02V 120.7
C15 C16 H02V 120.7
C16 C17 C18 121.3(3)
C16 C17 H02F 119.4
C18 C17 H02F 119.4
C17 C18 C13 121.1(3)
C17 C18 H01U 119.5
C13 C18 H01U 119.5
N00D C19 C24 126.2(3)
N00D C19 C20 117.4(3)
C24 C19 C20 116.4(3)
C14 C15 C16 121.0(3)
C14 C15 H01G 119.5
C16 C15 H01G 119.5
C00X C01J C02R 120.4(3)
C00X C01J H01T 119.8
C02R C01J H01T 119.8
C22 C23 C24 121.8(3)
C22 C23 H02W 119.1
C24 C23 H02W 119.1
C23 C22 C21 119.1(3)
C23 C22 H031 120.5
C21 C22 H031 120.5
N00J C31 P00A 110.5(2)
N00J C31 H02C 109.5
P00A C31 H02C 109.5
N00J C31 H02D 109.5
P00A C31 H02D 109.5
H02C C31 H02D 108.1
C20 C21 C22 120.2(3)
C20 C21 H21 119.9
C22 C21 H21 119.9
C26 C25 C30 121.4(3)
C26 C25 N00E 123.5(3)
C30 C25 N00E 115.1(2)
C25 C26 C27 121.0(3)
C25 C26 H02N 119.5
C27 C26 H02N 119.5
C28 C29 C30 121.0(3)
C28 C29 H025 119.5
C30 C29 H025 119.5
C27 C28 C29 121.6(3)
C27 C28 H017 119.2
C29 C28 H017 119.2
C28 C27 C26 118.5(3)
C28 C27 H026 120.8
C26 C27 H026 120.8
C02M C01Z C00U 121.1(3)
C02M C01Z H02A 119.5
C00U C01Z H02A 119.5
C39 C71 H71A 109.5
C39 C71 H71B 109.5
H71A C71 H71B 109.5
C39 C71 H71C 109.5
H71A C71 H71C 109.5
H71B C71 H71C 109.5
C40 C70 H03V 109.5
C40 C70 H03W 109.5
H03V C70 H03W 109.5
C40 C70 H03X 109.5
H03V C70 H03X 109.5
H03W C70 H03X 109.5
C40 C69 H043 109.5
C40 C69 H044 109.5
H043 C69 H044 109.5
C40 C69 H045 109.5
H043 C69 H045 109.5
H044 C69 H045 109.5
C41 C68 H03Y 109.5
C41 C68 H03Z 109.5
H03Y C68 H03Z 109.5
C41 C68 H040 109.5
H03Y C68 H040 109.5
H03Z C68 H040 109.5
C41 C67 H02Y 109.5
C41 C67 H02Z 109.5
H02Y C67 H02Z 109.5
C41 C67 H030 109.5
H02Y C67 H030 109.5
H02Z C67 H030 109.5
C42 C66 H036 109.5
C42 C66 H037 109.5
H036 C66 H037 109.5
C42 C66 H038 109.5
H036 C66 H038 109.5
H037 C66 H038 109.5
C42 C65 H03C 109.5
C42 C65 H03D 109.5
H03C C65 H03D 109.5
C42 C65 H03E 109.5
H03C C65 H03E 109.5
H03D C65 H03E 109.5
C37 C64 H04A 109.5
C37 C64 H04B 109.5
H04A C64 H04B 109.5
C37 C64 H04C 109.5
H04A C64 H04C 109.5
H04B C64 H04C 109.5
C37 C63 H03S 109.5
C37 C63 H03T 109.5
H03S C63 H03T 109.5
C37 C63 H03U 109.5
H03S C63 H03U 109.5
H03T C63 H03U 109.5
C38 C62 H04D 109.5
C38 C62 H04E 109.5
H04D C62 H04E 109.5
C38 C62 H04F 109.5
H04D C62 H04F 109.5
H04E C62 H04F 109.5
C38 C61 H04G 109.5
C38 C61 H04H 109.5
H04G C61 H04H 109.5
C38 C61 H04I 109.5
H04G C61 H04I 109.5
H04H C61 H04I 109.5
C48 C60 H03F 109.5
C48 C60 H03G 109.5
H03F C60 H03G 109.5
C48 C60 H03H 109.5
H03F C60 H03H 109.5
H03G C60 H03H 109.5
C48 C59 H039 109.5
C48 C59 H03A 109.5
H039 C59 H03A 109.5
C48 C59 H03B 109.5
H039 C59 H03B 109.5
H03A C59 H03B 109.5
C39 C72 H02R 109.5
C39 C72 H02S 109.5
H02R C72 H02S 109.5
C39 C72 H02T 109.5
H02R C72 H02T 109.5
H02S C72 H02T 109.5
N00J C30 C29 126.1(3)
N00J C30 C25 117.5(3)
C29 C30 C25 116.5(3)
O8 C73 C74 106.2(3)
O8 C73 H032 110.5
C74 C73 H032 110.5
O8 C73 H033 110.5
C74 C73 H033 110.5
H032 C73 H033 108.7
N00K C33 P008 106.93(19)
N00K C33 H01O 110.3
P008 C33 H01O 110.3
N00K C33 H01P 110.3
P008 C33 H01P 110.3
H01O C33 H01P 108.6
N00D C32 P009 108.4(2)
N00D C32 H01A 110.0
P009 C32 H01A 110.0
N00D C32 H01B 110.0
P009 C32 H01B 110.0
H01A C32 H01B 108.4
O4 C92 C91 105.5(3)
O4 C92 H034 110.6
C91 C92 H034 110.6
O4 C92 H035 110.6
C91 C92 H035 110.6
H034 C92 H035 108.8
N00F C35 P5 110.35(18)
N00F C35 H01E 109.6
P5 C35 H01E 109.6
N00F C35 H01F 109.6
P5 C35 H01F 109.6
H01E C35 H01F 108.1
N00G C34 P006 110.52(19)
N00G C34 H01C 109.5
P006 C34 H01C 109.5
N00G C34 H01D 109.5
P006 C34 H01D 109.5
H01C C34 H01D 108.1
C62 C38 C61 108.6(3)
C62 C38 P009 114.1(2)
C61 C38 P009 111.7(2)
C62 C38 H02M 107.4
C61 C38 H02M 107.4
P009 C38 H02M 107.4
C63 C37 C64 109.7(3)
C63 C37 P009 110.2(2)
C64 C37 P009 117.9(2)
C63 C37 H01Y 106.1
C64 C37 H01Y 106.1
P009 C37 H01Y 106.1
N10 C36 P007 109.82(19)
N10 C36 H00A 109.7
P007 C36 H00A 109.7
N10 C36 H00B 109.7
P007 C36 H00B 109.7
H00A C36 H00B 108.2
C72 C39 C71 110.9(3)
C72 C39 P00A 110.3(2)
C71 C39 P00A 112.0(3)
C72 C39 H03J 107.8
C71 C39 H03J 107.8
P00A C39 H03J 107.8
C01Z C02M C02R 121.6(3)
C01Z C02M H03I 119.2
C02R C02M H03I 119.2
O7 C78 C79 105.5(3)
O7 C78 H03N 110.6
C79 C78 H03N 110.6
O7 C78 H03O 110.6
C79 C78 H03O 110.6
H03N C78 H03O 108.8
C84 C83 C82 101.1(3)
C84 C83 H03P 111.5
C82 C83 H03P 111.5
C84 C83 H03Q 111.5
C82 C83 H03Q 111.5
H03P C83 H03Q 109.4
C02M C02R C01J 118.8(3)
C02M C02R H03R 120.6
C01J C02R H03R 120.6
C70 C40 C69 110.6(3)
C70 C40 P00A 113.8(2)
C69 C40 P00A 115.8(2)
C70 C40 H02B 105.2
C69 C40 H02B 105.2
P00A C40 H02B 105.2
C90 C91 C92 102.4(3)
C90 C91 H041 111.3
C92 C91 H041 111.3
C90 C91 H042 111.3
C92 C91 H042 111.3
H041 C91 H042 109.2
C66 C42 C65 110.7(3)
C66 C42 P008 116.4(2)
C65 C42 P008 113.6(2)
C66 C42 H01Q 105.0
C65 C42 H01Q 105.0
P008 C42 H01Q 105.0
C68 C41 C67 111.6(3)
C68 C41 P008 118.1(2)
C67 C41 P008 111.3(2)
C68 C41 H02U 104.8
C67 C41 H02U 104.8
P008 C41 H02U 104.8
C53 C45 C54 111.3(3)
C53 C45 P007 113.5(2)
C54 C45 P007 110.1(2)
C53 C45 H016 107.2
C54 C45 H016 107.2
P007 C45 H016 107.2
C51 C44 C52 109.2(2)
C51 C44 P006 116.1(2)
C52 C44 P006 114.6(2)
C51 C44 H44 105.3
C52 C44 H44 105.3
P006 C44 H44 105.3
C50 C43 C49 110.7(3)
C50 C43 P006 113.2(2)
C49 C43 P006 109.7(2)
C50 C43 H019 107.7
C49 C43 H019 107.7
P006 C43 H019 107.7
O5 C81 C82 105.3(3)
O5 C81 H046 110.7
C82 C81 H046 110.7
O5 C81 H047 110.7
C82 C81 H047 110.7
H046 C81 H047 108.8
C57 C47 C58 110.8(3)
C57 C47 P5 110.4(2)
C58 C47 P5 113.8(2)
C57 C47 H01R 107.2
C58 C47 H01R 107.2
P5 C47 H01R 107.2
C55 C46 C56 110.3(2)
C55 C46 P007 114.8(2)
C56 C46 P007 115.7(2)
C55 C46 H46 105.0
C56 C46 H46 105.0
P007 C46 H46 105.0
C89 C90 C91 102.1(3)
C89 C90 H048 111.4
C91 C90 H048 111.4
C89 C90 H049 111.4
C91 C90 H049 111.4
H048 C90 H049 109.2
C43 C49 H01I 109.5
C43 C49 H01J 109.5
H01I C49 H01J 109.5
C43 C49 H01K 109.5
H01I C49 H01K 109.5
H01J C49 H01K 109.5
C59 C48 C60 110.3(3)
C59 C48 P5 114.9(2)
C60 C48 P5 114.5(2)
C59 C48 H02X 105.4
C60 C48 H02X 105.4
P5 C48 H02X 105.4
C78 C79 C80 102.8(3)
C78 C79 H04J 111.2
C80 C79 H04J 111.2
C78 C79 H04K 111.2
C80 C79 H04K 111.2
H04J C79 H04K 109.1
C73 C74 C75 101.7(3)
C73 C74 H04L 111.4
C75 C74 H04L 111.4
C73 C74 H04M 111.4
C75 C74 H04M 111.4
H04L C74 H04M 109.3
C77 C80 C79 101.4(3)
C77 C80 H04N 111.5
C79 C80 H04N 111.5
C77 C80 H04O 111.5
C79 C80 H04O 111.5
H04N C80 H04O 109.3
C81 C82 C83 102.4(3)
C81 C82 H04P 111.3
C83 C82 H04P 111.3
C81 C82 H04Q 111.3
C83 C82 H04Q 111.3
H04P C82 H04Q 109.2
C88 C87 C86 103.0(4)
C88 C87 H04R 111.2
C86 C87 H04R 111.2
C88 C87 H04S 111.2
C86 C87 H04S 111.2
H04R C87 H04S 109.1
O7 C77 C80 105.9(3)
O7 C77 H04T 110.6
C80 C77 H04T 110.6
O7 C77 H04U 110.6
C80 C77 H04U 110.6
H04T C77 H04U 108.7
O3 C85 C86 107.5(4)
O3 C85 H04V 110.2
C86 C85 H04V 110.2
O3 C85 H04W 110.2
C86 C85 H04W 110.2
H04V C85 H04W 108.5
O8 C76 C75 104.9(3)
O8 C76 H04X 110.8
C75 C76 H04X 110.8
O8 C76 H04Y 110.8
C75 C76 H04Y 110.8
H04X C76 H04Y 108.8
O4 C89 C90 106.6(3)
O4 C89 H04Z 110.4
C90 C89 H04Z 110.4
O4 C89 H050 110.4
C90 C89 H050 110.4
H04Z C89 H050 108.6
C43 C50 H03K 109.5
C43 C50 H03L 109.5
H03K C50 H03L 109.5
C43 C50 H03M 109.5
H03K C50 H03M 109.5
H03L C50 H03M 109.5
C74 C75 C76 102.1(3)
C74 C75 H051 111.4
C76 C75 H051 111.4
C74 C75 H052 111.4
C76 C75 H052 111.4
H051 C75 H052 109.2
C44 C52 H012 109.5
C44 C52 H013 109.5
H012 C52 H013 109.5
C44 C52 H014 109.5
H012 C52 H014 109.5
H013 C52 H014 109.5
C44 C51 H027 109.5
C44 C51 H028 109.5
H027 C51 H028 109.5
C44 C51 H029 109.5
H027 C51 H029 109.5
H028 C51 H029 109.5
O5 C84 C83 108.1(3)
O5 C84 H053 110.1
C83 C84 H053 110.1
O5 C84 H054 110.1
C83 C84 H054 110.1
H053 C84 H054 108.4
C45 C54 H02G 109.5
C45 C54 H02H 109.5
H02G C54 H02H 109.5
C45 C54 H02I 109.5
H02G C54 H02I 109.5
H02H C54 H02I 109.5
C45 C53 H02J 109.5
C45 C53 H02K 109.5
H02J C53 H02K 109.5
C45 C53 H02L 109.5
H02J C53 H02L 109.5
H02K C53 H02L 109.5
C85 C86 C87 104.0(4)
C85 C86 H055 111.0
C87 C86 H055 111.0
C85 C86 H056 111.0
C87 C86 H056 111.0
H055 C86 H056 109.0
C46 C56 H01L 109.5
C46 C56 H01M 109.5
H01L C56 H01M 109.5
C46 C56 H01N 109.5
H01L C56 H01N 109.5
H01M C56 H01N 109.5
C46 C55 H021 109.5
C46 C55 H022 109.5
H021 C55 H022 109.5
C46 C55 H023 109.5
H021 C55 H023 109.5
H022 C55 H023 109.5
O3 C88 C87 107.0(3)
O3 C88 H057 110.3
C87 C88 H057 110.3
O3 C88 H058 110.3
C87 C88 H058 110.3
H057 C88 H058 108.6
C47 C58 H02O 109.5
C47 C58 H02P 109.5
H02O C58 H02P 109.5
C47 C58 H02Q 109.5
H02O C58 H02Q 109.5
H02P C58 H02Q 109.5
C47 C57 H01V 109.5
C47 C57 H01W 109.5
H01V C57 H01W 109.5
C47 C57 H01X 109.5
H01V C57 H01X 109.5
H01W C57 H01X 109.5
O27 C97 C98 108.3(9)
O27 C97 H97A 110.0
C98 C97 H97A 110.0
O27 C97 H97B 110.0
C98 C97 H97B 110.0
H97A C97 H97B 108.4
O35 C96 C95 98.4(10)
O35 C96 H96A 112.1
C95 C96 H96A 112.1
O35 C96 H96B 112.1
C95 C96 H96B 112.1
H96A C96 H96B 109.7
C94 C95 C96 107.2(9)
C94 C95 H95A 110.3
C96 C95 H95A 110.3
C94 C95 H95B 110.3
C96 C95 H95B 110.3
H95A C95 H95B 108.5
C95 C94 C93 103.7(8)
C95 C94 H94A 111.0
C93 C94 H94A 111.0
C95 C94 H94B 111.0
C93 C94 H94B 111.0
H94A C94 H94B 109.0
O35 C93 C94 102.2(7)
O35 C93 H93A 111.3
C94 C93 H93A 111.3
O35 C93 H93B 111.3
C94 C93 H93B 111.3
H93A C93 H93B 109.2
C99 C98 C97 106.3(8)
C99 C98 H98A 110.5
C97 C98 H98A 110.5
C99 C98 H98B 110.5
C97 C98 H98B 110.5
H98A C98 H98B 108.7
O25 C104 C103 94.8(10)
O25 C104 H1AA 112.8
C103 C104 H1AA 112.8
O25 C104 H1AB 112.8
C103 C104 H1AB 112.8
H1AA C104 H1AB 110.2
C102 C103 C104 101.3(12)
C102 C103 H1BA 111.5
C104 C103 H1BA 111.5
C102 C103 H1BB 111.5
C104 C103 H1BB 111.5
H1BA C103 H1BB 109.3
C103 C102 C101 113.6(11)
C103 C102 H10 123.2
C101 C102 H10 123.2
C98 C99 C100 105.3(9)
C98 C99 H99A 110.7
C100 C99 H99A 110.7
C98 C99 H99B 110.7
C100 C99 H99B 110.7
H99A C99 H99B 108.8
O27 C100 C99 102.8(10)
O27 C100 H1CA 111.2
C99 C100 H1CA 111.2
O27 C100 H1CB 111.2
C99 C100 H1CB 111.2
H1CA C100 H1CB 109.1
C97 O27 C100 108.4(7)
C97 O27 Li12 123.0(6)
C100 O27 Li12 126.0(7)
C101 O25 C104 112.5(12)
C101 O25 Li11 130.8(10)
C104 O25 Li11 116.5(9)
O25 C101 C102 103.5(11)
O25 C101 H1DA 111.1
C102 C101 H1DA 111.1
O25 C101 H1DB 111.1
C102 C101 H1DB 111.1
H1DA C101 H1DB 109.0
C93 O35 C96 112.7(7)
C93 O35 Li12 129.9(5)
C96 O35 Li12 116.8(6)
C116 C115 C114 100.9(11)
C116 C115 H11Q 129.5
C114 C115 H11Q 129.5
C113 C114 C115 97.7(8)
C113 C114 H1EA 112.2
C115 C114 H1EA 112.2
C113 C114 H1EB 112.2
C115 C114 H1EB 112.2
H1EA C114 H1EB 109.8
C114 C113 O26 109.5(10)
C114 C113 H1FA 109.8
O26 C113 H1FA 109.8
C114 C113 H1FB 109.8
O26 C113 H1FB 109.8
H1FA C113 H1FB 108.2
O30 C112 C111 105.3(8)
O30 C112 H1GA 110.7
C111 C112 H1GA 110.7
O30 C112 H1GB 110.7
C111 C112 H1GB 110.7
H1GA C112 H1GB 108.8
C110 C111 C112 100.6(8)
C110 C111 H1HA 111.7
C112 C111 H1HA 111.7
C110 C111 H1HB 111.7
C112 C111 H1HB 111.7
H1HA C111 H1HB 109.4
C111 C110 C109 104.9(8)
C111 C110 H1IA 110.8
C109 C110 H1IA 110.8
C111 C110 H1IB 110.8
C109 C110 H1IB 110.8
H1IA C110 H1IB 108.8
O30 C109 C110 102.6(9)
O30 C109 H1JA 111.2
C110 C109 H1JA 111.2
O30 C109 H1JB 111.2
C110 C109 H1JB 111.2
H1JA C109 H1JB 109.2
C107 C108 O34 118.7(12)
C107 C108 H10P 120.6
O34 C108 H10P 120.6
C108 C107 C106 101.4(10)
C108 C107 H10K 129.3
C106 C107 H10K 129.3
C105 C106 C107 98.9(9)
C105 C106 H1LA 112.0
C107 C106 H1LA 112.0
C105 C106 H1LB 112.0
C107 C106 H1LB 112.0
H1LA C106 H1LB 109.7
O34 C105 C106 108.5(7)
O34 C105 H1MA 110.0
C106 C105 H1MA 110.0
O34 C105 H1MB 110.0
C106 C105 H1MB 110.0
H1MA C105 H1MB 108.4
C115 C116 O26 122.5(13)
C115 C116 H11N 118.8
O26 C116 H11N 118.8
C116 O26 C113 102.2(12)
C116 O26 Li11 131.4(9)
C113 O26 Li11 126.3(9)
C108 O34 C105 99.3(6)
C108 O34 Li12 140.6(6)
C105 O34 Li12 119.0(5)
C112 O30 C109 112.6(8)
C112 O30 Li12 125.0(6)
C109 O30 Li12 120.8(6)

loop_
_geom_bond_atom_site_label_1
_geom_bond_atom_site_label_2
_geom_bond_distance
Ga1 N00F 1.959(2)
Ga1 N10 1.966(2)
Ga1 N00G 1.969(2)
Ga1 Co4 2.3859(5)
Ga1 N00I 2.459(2)
C1 N10 1.367(3)
C1 C2 1.409(4)
C1 C6 1.419(4)
Ga02 N00D 1.961(2)
Ga02 N00J 1.963(2)
Ga02 N00K 1.970(2)
Ga02 Co04 2.3803(5)
Ga02 N00E 2.449(2)
C2 C3 1.392(4)
C2 H2 0.9500
O3 C85 1.430(5)
O3 C88 1.431(5)
O3 Li11 1.934(7)
C3 C4 1.379(4)
C3 H01S 0.9500
Co04 P00A 2.1486(9)
Co04 P008 2.1632(9)
Co04 P009 2.1699(9)
C4 C5 1.395(4)
C4 H011 0.9500
Co4 P006 2.1519(8)
Co4 P007 2.1544(8)
Co4 P5 2.1575(8)
O4 C92 1.439(4)
O4 C89 1.448(4)
O4 Li11 1.917(6)
O5 C84 1.439(4)
O5 C81 1.448(4)
O5 Li11 1.926(7)
C5 C6 1.374(4)
C5 H01Z 0.9500
P5 C35 1.870(3)
P5 C47 1.881(3)
P5 C48 1.883(3)
P006 C34 1.871(3)
P006 C44 1.879(3)
P006 C43 1.880(3)
C6 N00I 1.439(3)
P007 C36 1.871(3)
P007 C45 1.882(3)
P007 C46 1.882(3)
C7 C8 1.378(4)
C7 C12 1.420(4)
C7 N00I 1.454(3)
O7 C77 1.441(5)
O7 C78 1.446(4)
O7 Li12 1.917(6)
P008 C33 1.858(3)
P008 C42 1.877(3)
P008 C41 1.888(3)
C8 C9 1.392(4)
C8 H01H 0.9500
O8 C76 1.431(4)
O8 C73 1.439(4)
O8 Li12 1.898(6)
P009 C32 1.861(3)
P009 C37 1.886(3)
P009 C38 1.888(3)
C9 C10 1.376(4)
C9 H024 0.9500
C24 C23 1.388(4)
C24 C19 1.408(4)
C24 H02E 0.9500
P00A C31 1.864(3)
P00A C39 1.873(3)
P00A C40 1.884(3)
N00D C19 1.366(4)
N00D C32 1.441(4)
N00E C20 1.431(4)
N00E C25 1.435(4)
N00E C00X 1.449(4)
N00F C12 1.367(3)
N00F C35 1.445(4)
N00G C13 1.366(4)
N00G C34 1.440(3)
N00I C14 1.440(4)
N00J C30 1.363(4)
N00J C31 1.450(4)
N00K C00U 1.355(4)
N00K C33 1.446(4)
C00U C01Z 1.409(4)
C00U C00X 1.424(4)
C00X C01J 1.379(4)
C10 C11 1.386(4)
C10 H020 0.9500
C20 C21 1.379(4)
C20 C19 1.427(4)
N10 C36 1.440(4)
C11 C12 1.405(4)
C11 H11 0.9500
Li11 O26 1.920(16)
Li11 O25 1.965(16)
Li12 O27 1.795(10)
Li12 O34 1.820(8)
Li12 O35 2.019(9)
Li12 O30 2.103(9)
C13 C18 1.412(4)
C13 C14 1.422(4)
C14 C15 1.374(4)
C16 C17 1.383(4)
C16 C15 1.390(4)
C16 H02V 0.9500
C17 C18 1.384(4)
C17 H02F 0.9500
C18 H01U 0.9500
C15 H01G 0.9500
C01J C02R 1.391(4)
C01J H01T 0.9500
C23 C22 1.370(5)
C23 H02W 0.9500
C22 C21 1.393(5)
C22 H031 0.9500
C31 H02C 0.9900
C31 H02D 0.9900
C21 H21 0.9500
C25 C26 1.376(4)
C25 C30 1.422(4)
C26 C27 1.390(4)
C26 H02N 0.9500
C29 C28 1.389(4)
C29 C30 1.406(4)
C29 H025 0.9500
C28 C27 1.377(5)
C28 H017 0.9500
C27 H026 0.9500
C01Z C02M 1.380(5)
C01Z H02A 0.9500
C71 C39 1.527(5)
C71 H71A 0.9800
C71 H71B 0.9800
C71 H71C 0.9800
C70 C40 1.525(5)
C70 H03V 0.9800
C70 H03W 0.9800
C70 H03X 0.9800
C69 C40 1.535(4)
C69 H043 0.9800
C69 H044 0.9800
C69 H045 0.9800
C68 C41 1.524(5)
C68 H03Y 0.9800
C68 H03Z 0.9800
C68 H040 0.9800
C67 C41 1.534(5)
C67 H02Y 0.9800
C67 H02Z 0.9800
C67 H030 0.9800
C66 C42 1.524(4)
C66 H036 0.9800
C66 H037 0.9800
C66 H038 0.9800
C65 C42 1.536(5)
C65 H03C 0.9800
C65 H03D 0.9800
C65 H03E 0.9800
C64 C37 1.525(5)
C64 H04A 0.9800
C64 H04B 0.9800
C64 H04C 0.9800
C63 C37 1.525(4)
C63 H03S 0.9800
C63 H03T 0.9800
C63 H03U 0.9800
C62 C38 1.521(5)
C62 H04D 0.9800
C62 H04E 0.9800
C62 H04F 0.9800
C61 C38 1.534(5)
C61 H04G 0.9800
C61 H04H 0.9800
C61 H04I 0.9800
C60 C48 1.531(4)
C60 H03F 0.9800
C60 H03G 0.9800
C60 H03H 0.9800
C59 C48 1.530(4)
C59 H039 0.9800
C59 H03A 0.9800
C59 H03B 0.9800
C72 C39 1.526(5)
C72 H02R 0.9800
C72 H02S 0.9800
C72 H02T 0.9800
C73 C74 1.508(5)
C73 H032 0.9900
C73 H033 0.9900
C33 H01O 0.9900
C33 H01P 0.9900
C32 H01A 0.9900
C32 H01B 0.9900
C92 C91 1.517(5)
C92 H034 0.9900
C92 H035 0.9900
C35 H01E 0.9900
C35 H01F 0.9900
C34 H01C 0.9900
C34 H01D 0.9900
C38 H02M 1.0000
C37 H01Y 1.0000
C36 H00A 0.9900
C36 H00B 0.9900
C39 H03J 1.0000
C02M C02R 1.380(5)
C02M H03I 0.9500
C78 C79 1.505(5)
C78 H03N 0.9900
C78 H03O 0.9900
C83 C84 1.475(6)
C83 C82 1.528(6)
C83 H03P 0.9900
C83 H03Q 0.9900
C02R H03R 0.9500
C40 H02B 1.0000
C91 C90 1.504(5)
C91 H041 0.9900
C91 H042 0.9900
C42 H01Q 1.0000
C41 H02U 1.0000
C45 C53 1.521(4)
C45 C54 1.530(4)
C45 H016 1.0000
C44 C51 1.526(4)
C44 C52 1.532(4)
C44 H44 1.0000
C43 C50 1.526(4)
C43 C49 1.527(4)
C43 H019 1.0000
C81 C82 1.498(5)
C81 H046 0.9900
C81 H047 0.9900
C47 C57 1.518(4)
C47 C58 1.522(4)
C47 H01R 1.0000
C46 C55 1.525(4)
C46 C56 1.527(4)
C46 H46 1.0000
C90 C89 1.496(5)
C90 H048 0.9900
C90 H049 0.9900
C49 H01I 0.9800
C49 H01J 0.9800
C49 H01K 0.9800
C48 H02X 1.0000
C79 C80 1.510(5)
C79 H04J 0.9900
C79 H04K 0.9900
C74 C75 1.510(5)
C74 H04L 0.9900
C74 H04M 0.9900
C80 C77 1.501(5)
C80 H04N 0.9900
C80 H04O 0.9900
C82 H04P 0.9900
C82 H04Q 0.9900
C87 C88 1.493(6)
C87 C86 1.498(6)
C87 H04R 0.9900
C87 H04S 0.9900
C77 H04T 0.9900
C77 H04U 0.9900
C85 C86 1.483(6)
C85 H04V 0.9900
C85 H04W 0.9900
C76 C75 1.515(5)
C76 H04X 0.9900
C76 H04Y 0.9900
C89 H04Z 0.9900
C89 H050 0.9900
C50 H03K 0.9800
C50 H03L 0.9800
C50 H03M 0.9800
C75 H051 0.9900
C75 H052 0.9900
C52 H012 0.9800
C52 H013 0.9800
C52 H014 0.9800
C51 H027 0.9800
C51 H028 0.9800
C51 H029 0.9800
C84 H053 0.9900
C84 H054 0.9900
C54 H02G 0.9800
C54 H02H 0.9800
C54 H02I 0.9800
C53 H02J 0.9800
C53 H02K 0.9800
C53 H02L 0.9800
C86 H055 0.9900
C86 H056 0.9900
C56 H01L 0.9800
C56 H01M 0.9800
C56 H01N 0.9800
C55 H021 0.9800
C55 H022 0.9800
C55 H023 0.9800
C88 H057 0.9900
C88 H058 0.9900
C58 H02O 0.9800
C58 H02P 0.9800
C58 H02Q 0.9800
C57 H01V 0.9800
C57 H01W 0.9800
C57 H01X 0.9800
C97 O27 1.431(12)
C97 C98 1.490(13)
C97 H97A 0.9900
C97 H97B 0.9900
C96 O35 1.457(12)
C96 C95 1.67(2)
C96 H96A 0.9900
C96 H96B 0.9900
C95 C94 1.464(19)
C95 H95A 0.9900
C95 H95B 0.9900
C94 C93 1.527(11)
C94 H94A 0.9900
C94 H94B 0.9900
C93 O35 1.456(9)
C93 H93A 0.9900
C93 H93B 0.9900
C98 C99 1.470(15)
C98 H98A 0.9900
C98 H98B 0.9900
C104 O25 1.484(16)
C104 C103 1.754(17)
C104 H1AA 0.9900
C104 H1AB 0.9900
C103 C102 1.160(16)
C103 H1BA 0.9900
C103 H1BB 0.9900
C102 C101 1.588(15)
C102 H10 0.9500
C99 C100 1.536(13)
C99 H99A 0.9900
C99 H99B 0.9900
C100 O27 1.486(15)
C100 H1CA 0.9900
C100 H1CB 0.9900
O25 C101 1.31(2)
C101 H1DA 0.9900
C101 H1DB 0.9900
C115 C116 1.193(17)
C115 C114 1.765(16)
C115 H11Q 0.9500
C114 C113 1.446(14)
C114 H1EA 0.9900
C114 H1EB 0.9900
C113 O26 1.53(2)
C113 H1FA 0.9900
C113 H1FB 0.9900
C112 O30 1.380(14)
C112 C111 1.520(13)
C112 H1GA 0.9900
C112 H1GB 0.9900
C111 C110 1.503(14)
C111 H1HA 0.9900
C111 H1HB 0.9900
C110 C109 1.518(14)
C110 H1IA 0.9900
C110 H1IB 0.9900
C109 O30 1.453(12)
C109 H1JA 0.9900
C109 H1JB 0.9900
C108 C107 1.36(2)
C108 O34 1.400(13)
C108 H10P 0.9500
C107 C106 1.577(19)
C107 H10K 0.9500
C106 C105 1.507(12)
C106 H1LA 0.9900
C106 H1LB 0.9900
C105 O34 1.411(9)
C105 H1MA 0.9900
C105 H1MB 0.9900
C116 O26 1.376(17)
C116 H11N 0.9500
